data_4109330
loop_
_publ_author_name
'Yoshihiro Yamauchi'
'Gen Onodera'
'Ken Sakata'
'Masahiro Yuki'
'Yoshihiro Miyake'
'Sakae Uemura'
'Yoshiaki Nishibayashi'

_publ_section_title
;
 Ruthenium-Catalyzed Reactions of 1-Cyclopropyl-2-propyn-1-ols with
 Anilines and Water via Allenylidene Intermediates: Selective Preparation
 of Tri- and Tetrasubstituted Conjugated Enynes
;
_journal_name_full 'Journal of the American Chemical Society'
_journal_page_first 5175
_journal_page_last 5179
_journal_paper_doi 10.1021/ja0687926
_journal_volume 129
_journal_year 2007
_chemical_formula_moiety 'C35 H46 Cl F3 O3 S3 Ru2 '
_chemical_formula_sum 'C35 H46 Cl F3 O3 Ru2 S3'
_chemical_formula_weight 905.51
_space_group_IT_number 14
_symmetry_cell_setting monoclinic
_symmetry_Int_Tables_number 14
_symmetry_space_group_name_Hall '-P 2yn'
_symmetry_space_group_name_H-M 'P 1 21/n 1'
_audit_creation_date 2006-11-14
_audit_creation_method 'by CrystalStructure 3.7.0'
_cell_angle_alpha 90.0000
_cell_angle_beta 106.7197(19)
_cell_angle_gamma 90.0000
_cell_formula_units_Z 4
_cell_length_a 13.1648(4)
_cell_length_b 17.9501(7)
_cell_length_c 16.4012(7)
_cell_measurement_reflns_used 18659
_cell_measurement_temperature 173.1
_cell_measurement_theta_max 27.5
_cell_measurement_theta_min 2.1
_cell_volume 3711.9(2)
_computing_cell_refinement PROCESS-AUTO
_computing_data_collection PROCESS-AUTO
_computing_data_reduction CrystalStructure
_computing_publication_material 'CrystalStructure 3.7.0'
_computing_structure_refinement CRYSTALS
_computing_structure_solution SIR97
_diffrn_detector_area_resol_mean 10.00
_diffrn_measured_fraction_theta_full 0.996
_diffrn_measured_fraction_theta_max 0.996
_diffrn_measurement_device_type 'Rigaku RAXIS-RAPID'
_diffrn_measurement_method \w
_diffrn_radiation_type 'Mo K\a'
_diffrn_radiation_wavelength 0.71069
_diffrn_reflns_av_R_equivalents 0.078
_diffrn_reflns_limit_h_max 15
_diffrn_reflns_limit_h_min -17
_diffrn_reflns_limit_k_max 22
_diffrn_reflns_limit_k_min -23
_diffrn_reflns_limit_l_max 21
_diffrn_reflns_limit_l_min -21
_diffrn_reflns_number 33343
_diffrn_reflns_theta_full 27.48
_diffrn_reflns_theta_max 27.48
_exptl_absorpt_coefficient_mu 1.103
_exptl_absorpt_correction_T_max 0.946
_exptl_absorpt_correction_T_min 0.395
_exptl_absorpt_correction_type multi-scan
_exptl_absorpt_process_details
;
    Higashi, T. (1995). Program for Absorption Correction.
    Rigaku Corporation, Tokyo, Japan.
;
_exptl_crystal_colour black
_exptl_crystal_density_diffrn 1.620
_exptl_crystal_description plate
_exptl_crystal_F_000 1840.00
_exptl_crystal_size_max 0.40
_exptl_crystal_size_mid 0.20
_exptl_crystal_size_min 0.05
_refine_diff_density_max 1.13
_refine_diff_density_min -0.94
_refine_ls_extinction_method none
_refine_ls_goodness_of_fit_ref 0.958
_refine_ls_hydrogen_treatment refall
_refine_ls_number_parameters 470
_refine_ls_number_reflns 8469
_refine_ls_R_factor_gt 0.0410
_refine_ls_shift/su_max 0.0000
_refine_ls_structure_factor_coef Fsqd
_refine_ls_weighting_details 'w = 1/[0.0001Fo^2^ + 1.0000\s(Fo^2^)]/(4Fo^2^)'
_refine_ls_weighting_scheme calc
_refine_ls_wR_factor_ref 0.0764
_reflns_number_gt 5043
_reflns_number_total 8475
_reflns_threshold_expression F^2^>2.0\s(F^2^)
_cod_data_source_file ja0687926si20061208_070600.cif
_cod_data_source_block '_YN012_Ru-CCC(Ph)C3H5'
_cod_original_formula_sum 'C35 H46 Cl F3 O3 S3 Ru2 '
_cod_database_code 4109330

loop_
_symmetry_equiv_pos_site_id
_symmetry_equiv_pos_as_xyz
1 +X,+Y,+Z
2 1/2-X,1/2+Y,1/2-Z
3 -X,-Y,-Z
4 1/2+X,1/2-Y,1/2+Z

loop_
_atom_site_label
_atom_site_type_symbol
_atom_site_fract_x
_atom_site_fract_y
_atom_site_fract_z
_atom_site_U_iso_or_equiv
_atom_site_adp_type
_atom_site_occupancy
_atom_site_symmetry_multiplicity
_atom_site_calc_flag
_atom_site_refinement_flags
Ru(1) Ru 0.28142(2) 0.34534(2) 0.26775(2) 0.02397(9) Uani 1.00 1 d .
Ru(2) Ru 0.32810(2) 0.43581(2) 0.14657(2) 0.02465(9) Uani 1.00 1 d .
Cl(1) Cl 0.22496(8) 0.53921(6) 0.17236(6) 0.0348(3) Uani 1.00 1 d .
S(1) S 0.18587(8) 0.35629(6) 0.12702(6) 0.0280(2) Uani 1.00 1 d .
S(2) S 0.41909(6) 0.42947(6) 0.28948(6) 0.0267(2) Uani 1.00 1 d .
S(3) S 0.28202(9) 0.35964(6) 0.67180(8) 0.0388(3) Uani 1.00 1 d .
F(1) F 0.3826(2) 0.25726(18) 0.7792(2) 0.0724(11) Uani 1.00 1 d .
F(2) F 0.2157(2) 0.24182(18) 0.7326(2) 0.0950(13) Uani 1.00 1 d .
F(3) F 0.3146(2) 0.21816(17) 0.6527(2) 0.1007(14) Uani 1.00 1 d .
O(1) O 0.1861(2) 0.35529(18) 0.6039(2) 0.0522(10) Uani 1.00 1 d .
O(2) O 0.3769(2) 0.37370(18) 0.6479(2) 0.0572(11) Uani 1.00 1 d .
O(3) O 0.2744(2) 0.40026(19) 0.7446(2) 0.0576(11) Uani 1.00 1 d .
C(1) C 0.1941(2) 0.4151(2) 0.3056(2) 0.0274(12) Uani 1.00 1 d .
C(2) C 0.1384(2) 0.4524(2) 0.3399(2) 0.0271(12) Uani 1.00 1 d .
C(3) C 0.0781(2) 0.4980(2) 0.3752(2) 0.0283(12) Uani 1.00 1 d .
C(4) C -0.0326(2) 0.5122(2) 0.3287(2) 0.0328(13) Uani 1.00 1 d .
C(5) C -0.0893(3) 0.4637(2) 0.2560(2) 0.0405(14) Uani 1.00 1 d .
C(6) C -0.0537(3) 0.5373(2) 0.2374(2) 0.0415(14) Uani 1.00 1 d .
C(7) C 0.1266(2) 0.5361(2) 0.4566(2) 0.0244(11) Uani 1.00 1 d .
C(8) C 0.2291(3) 0.5178(2) 0.5044(2) 0.0361(13) Uani 1.00 1 d .
C(9) C 0.2781(3) 0.5559(2) 0.5771(2) 0.0430(14) Uani 1.00 1 d .
C(10) C 0.2262(3) 0.6139(2) 0.6046(2) 0.0453(15) Uani 1.00 1 d .
C(11) C 0.1242(3) 0.6312(2) 0.5585(2) 0.0396(14) Uani 1.00 1 d .
C(12) C 0.0738(3) 0.5933(2) 0.4850(2) 0.0319(12) Uani 1.00 1 d .
C(13) C 0.0564(2) 0.4014(2) 0.1054(2) 0.0369(13) Uani 1.00 1 d .
C(14) C 0.4080(3) 0.5077(2) 0.3555(2) 0.0385(13) Uani 1.00 1 d .
C(15) C 0.3135(3) 0.2206(2) 0.2501(2) 0.0334(13) Uani 1.00 1 d .
C(16) C 0.2183(3) 0.2312(2) 0.2775(2) 0.0308(13) Uani 1.00 1 d .
C(17) C 0.2486(3) 0.2634(2) 0.3594(2) 0.0359(14) Uani 1.00 1 d .
C(18) C 0.3596(3) 0.2771(2) 0.3815(2) 0.0380(14) Uani 1.00 1 d .
C(19) C 0.3979(3) 0.2497(2) 0.3136(2) 0.0336(13) Uani 1.00 1 d .
C(20) C 0.3126(3) 0.1795(2) 0.1717(3) 0.0500(16) Uani 1.00 1 d .
C(21) C 0.1098(3) 0.2043(2) 0.2291(2) 0.0420(14) Uani 1.00 1 d .
C(22) C 0.1794(4) 0.2751(2) 0.4172(3) 0.0545(17) Uani 1.00 1 d .
C(23) C 0.4281(4) 0.3053(2) 0.4661(3) 0.0657(18) Uani 1.00 1 d .
C(24) C 0.5137(3) 0.2458(2) 0.3169(3) 0.0539(16) Uani 1.00 1 d .
C(25) C 0.4276(3) 0.3771(2) 0.0739(2) 0.0335(13) Uani 1.00 1 d .
C(26) C 0.4831(2) 0.4399(2) 0.1171(2) 0.0289(12) Uani 1.00 1 d .
C(27) C 0.4229(3) 0.5053(2) 0.0868(2) 0.0329(13) Uani 1.00 1 d .
C(28) C 0.3282(3) 0.4825(2) 0.0236(2) 0.0369(14) Uani 1.00 1 d .
C(29) C 0.3320(3) 0.4038(2) 0.0150(2) 0.0380(14) Uani 1.00 1 d .
C(30) C 0.4706(3) 0.2995(2) 0.0788(3) 0.0546(18) Uani 1.00 1 d .
C(31) C 0.5915(3) 0.4372(2) 0.1794(2) 0.0488(15) Uani 1.00 1 d .
C(32) C 0.4571(3) 0.5834(2) 0.1104(3) 0.0576(19) Uani 1.00 1 d .
C(33) C 0.2422(3) 0.5334(3) -0.0282(3) 0.072(2) Uani 1.00 1 d .
C(34) C 0.2545(3) 0.3563(3) -0.0487(2) 0.0615(18) Uani 1.00 1 d .
C(35) C 0.3002(3) 0.2652(2) 0.7108(3) 0.0441(16) Uani 1.00 1 d .
H(1) H -0.0754 0.5346 0.3615 0.040 Uiso 1.00 1 c R
H(2) H -0.0553 0.4191 0.2430 0.048 Uiso 1.00 1 c R
H(3) H -0.1645 0.4543 0.2461 0.048 Uiso 1.00 1 c R
H(4) H -0.1046 0.5768 0.2156 0.049 Uiso 1.00 1 c R
H(5) H 0.0046 0.5415 0.2125 0.049 Uiso 1.00 1 c R
H(6) H 0.2644 0.4758 0.4871 0.044 Uiso 1.00 1 c R
H(7) H 0.3497 0.5432 0.6102 0.048 Uiso 1.00 1 c R
H(8) H 0.2611 0.6419 0.6556 0.052 Uiso 1.00 1 c R
H(9) H 0.0849 0.6701 0.5772 0.048 Uiso 1.00 1 c R
H(10) H 0.0021 0.6062 0.4525 0.037 Uiso 1.00 1 c R
H(11) H 0.0008 0.3656 0.1045 0.044 Uiso 1.00 1 c R
H(12) H 0.0414 0.4257 0.0504 0.044 Uiso 1.00 1 c R
H(13) H 0.0593 0.4384 0.1491 0.044 Uiso 1.00 1 c R
H(14) H 0.3697 0.5471 0.3188 0.046 Uiso 1.00 1 c R
H(15) H 0.4780 0.5255 0.3866 0.046 Uiso 1.00 1 c R
H(16) H 0.3696 0.4934 0.3955 0.046 Uiso 1.00 1 c R
H(17) H 0.2418 0.1612 0.1438 0.067 Uiso 1.00 1 c R
H(18) H 0.3612 0.1379 0.1872 0.067 Uiso 1.00 1 c R
H(19) H 0.3354 0.2123 0.1333 0.067 Uiso 1.00 1 c R
H(20) H 0.0610 0.2139 0.2624 0.052 Uiso 1.00 1 c R
H(21) H 0.1111 0.1514 0.2176 0.052 Uiso 1.00 1 c R
H(22) H 0.0867 0.2314 0.1757 0.052 Uiso 1.00 1 c R
H(23) H 0.2206 0.2970 0.4705 0.073 Uiso 1.00 1 c R
H(24) H 0.1470 0.2292 0.4285 0.073 Uiso 1.00 1 c R
H(25) H 0.1245 0.3097 0.3876 0.073 Uiso 1.00 1 c R
H(26) H 0.5022 0.3100 0.4682 0.074 Uiso 1.00 1 c R
H(27) H 0.4216 0.2717 0.5107 0.074 Uiso 1.00 1 c R
H(28) H 0.4004 0.3539 0.4745 0.074 Uiso 1.00 1 c R
H(29) H 0.5189 0.2255 0.2634 0.063 Uiso 1.00 1 c R
H(30) H 0.5526 0.2142 0.3634 0.063 Uiso 1.00 1 c R
H(31) H 0.5436 0.2956 0.3246 0.063 Uiso 1.00 1 c R
H(32) H 0.5404 0.2981 0.1197 0.074 Uiso 1.00 1 c R
H(33) H 0.4759 0.2851 0.0232 0.074 Uiso 1.00 1 c R
H(34) H 0.4240 0.2652 0.0964 0.074 Uiso 1.00 1 c R
H(35) H 0.6159 0.4876 0.1949 0.060 Uiso 1.00 1 c R
H(36) H 0.6402 0.4123 0.1538 0.060 Uiso 1.00 1 c R
H(37) H 0.5886 0.4102 0.2299 0.060 Uiso 1.00 1 c R
H(38) H 0.4043 0.6172 0.0764 0.077 Uiso 1.00 1 c R
H(39) H 0.5247 0.5923 0.0994 0.077 Uiso 1.00 1 c R
H(40) H 0.4644 0.5915 0.1702 0.077 Uiso 1.00 1 c R
H(41) H 0.1876 0.5024 -0.0648 0.089 Uiso 1.00 1 c R
H(42) H 0.2712 0.5663 -0.0629 0.089 Uiso 1.00 1 c R
H(43) H 0.2119 0.5629 0.0085 0.089 Uiso 1.00 1 c R
H(44) H 0.2725 0.3039 -0.0407 0.074 Uiso 1.00 1 c R
H(45) H 0.2541 0.3713 -0.1057 0.074 Uiso 1.00 1 c R
H(46) H 0.1849 0.3645 -0.0414 0.074 Uiso 1.00 1 c R

loop_
_atom_site_aniso_label
_atom_site_aniso_U_11
_atom_site_aniso_U_22
_atom_site_aniso_U_33
_atom_site_aniso_U_12
_atom_site_aniso_U_13
_atom_site_aniso_U_23
Ru(1) 0.02368(17) 0.02580(19) 0.0226(2) 0.00043(16) 0.00692(14) -0.00098(17)
Ru(2) 0.02360(17) 0.0300(2) 0.02050(19) -0.00029(17) 0.00648(13) -0.00041(18)
Cl(1) 0.0383(6) 0.0320(6) 0.0349(7) 0.0038(5) 0.0119(5) -0.0007(5)
S(1) 0.0260(5) 0.0340(6) 0.0225(5) -0.0008(5) 0.0046(4) -0.0037(5)
S(2) 0.0246(5) 0.0320(6) 0.0225(5) -0.0001(5) 0.0049(4) -0.0015(5)
S(3) 0.0345(6) 0.0448(7) 0.0377(7) 0.0041(5) 0.0112(5) 0.0002(6)
F(1) 0.0438(16) 0.094(2) 0.072(2) 0.0068(17) 0.0060(16) 0.046(2)
F(2) 0.0474(18) 0.096(2) 0.139(3) -0.0141(18) 0.022(2) 0.050(2)
F(3) 0.130(3) 0.046(2) 0.123(3) 0.024(2) 0.031(2) -0.009(2)
O(1) 0.0447(18) 0.063(2) 0.040(2) 0.0159(18) -0.0035(16) -0.0040(19)
O(2) 0.0451(19) 0.064(2) 0.072(2) 0.0071(17) 0.0315(19) 0.027(2)
O(3) 0.054(2) 0.071(2) 0.047(2) 0.0061(19) 0.0127(18) -0.025(2)
C(1) 0.026(2) 0.035(2) 0.022(2) -0.005(2) 0.0070(19) 0.004(2)
C(2) 0.026(2) 0.031(2) 0.024(2) 0.0023(19) 0.0070(19) 0.004(2)
C(3) 0.030(2) 0.027(2) 0.029(2) -0.003(2) 0.011(2) 0.005(2)
C(4) 0.023(2) 0.046(2) 0.032(2) 0.003(2) 0.012(2) -0.008(2)
C(5) 0.025(2) 0.056(3) 0.039(3) -0.002(2) 0.007(2) -0.006(2)
C(6) 0.036(2) 0.055(3) 0.031(2) 0.016(2) 0.005(2) 0.006(2)
C(7) 0.030(2) 0.028(2) 0.016(2) -0.0028(19) 0.0075(18) 0.0057(19)
C(8) 0.035(2) 0.045(2) 0.030(2) 0.011(2) 0.011(2) 0.003(2)
C(9) 0.028(2) 0.060(3) 0.032(2) 0.005(2) -0.006(2) -0.001(2)
C(10) 0.053(3) 0.052(3) 0.025(2) -0.003(2) 0.002(2) -0.008(2)
C(11) 0.051(2) 0.040(2) 0.031(2) 0.005(2) 0.015(2) -0.001(2)
C(12) 0.030(2) 0.034(2) 0.029(2) 0.003(2) 0.004(2) 0.004(2)
C(13) 0.022(2) 0.052(3) 0.037(2) 0.005(2) 0.008(2) 0.004(2)
C(14) 0.040(2) 0.043(2) 0.031(2) -0.005(2) 0.008(2) -0.010(2)
C(15) 0.044(2) 0.024(2) 0.036(2) 0.002(2) 0.018(2) 0.006(2)
C(16) 0.036(2) 0.020(2) 0.039(2) 0.001(2) 0.016(2) 0.003(2)
C(17) 0.052(3) 0.023(2) 0.039(3) 0.003(2) 0.023(2) 0.001(2)
C(18) 0.055(3) 0.026(2) 0.028(2) 0.008(2) 0.004(2) 0.008(2)
C(19) 0.031(2) 0.033(2) 0.035(2) 0.010(2) 0.008(2) -0.001(2)
C(20) 0.063(3) 0.034(2) 0.069(3) -0.009(2) 0.046(3) -0.011(2)
C(21) 0.036(2) 0.037(2) 0.056(3) -0.004(2) 0.019(2) -0.006(2)
C(22) 0.091(3) 0.046(3) 0.044(3) -0.008(3) 0.048(3) -0.005(2)
C(23) 0.087(4) 0.060(3) 0.037(3) -0.008(3) -0.003(3) 0.011(2)
C(24) 0.037(2) 0.044(3) 0.076(4) 0.010(2) 0.008(2) 0.013(3)
C(25) 0.036(2) 0.041(2) 0.028(2) -0.003(2) 0.017(2) -0.005(2)
C(26) 0.026(2) 0.040(2) 0.024(2) -0.003(2) 0.0117(18) -0.003(2)
C(27) 0.035(2) 0.037(2) 0.031(2) -0.000(2) 0.017(2) 0.004(2)
C(28) 0.037(2) 0.055(3) 0.024(2) 0.009(2) 0.017(2) 0.013(2)
C(29) 0.037(2) 0.058(3) 0.026(2) -0.014(2) 0.019(2) -0.010(2)
C(30) 0.077(3) 0.043(3) 0.064(3) 0.006(2) 0.052(3) 0.000(2)
C(31) 0.034(2) 0.073(3) 0.042(3) -0.003(2) 0.016(2) -0.005(3)
C(32) 0.078(3) 0.040(3) 0.074(4) -0.008(2) 0.052(3) 0.004(2)
C(33) 0.058(3) 0.123(5) 0.041(3) 0.035(3) 0.023(2) 0.037(3)
C(34) 0.056(3) 0.100(4) 0.029(3) -0.020(3) 0.013(2) -0.018(3)
C(35) 0.030(2) 0.046(3) 0.056(3) -0.007(2) 0.012(2) 0.012(2)

loop_
_atom_type_symbol
_atom_type_description
_atom_type_scat_dispersion_real
_atom_type_scat_dispersion_imag
_atom_type_scat_source
C C 0.003 0.002
;
International Tables for Crystallography
(1992, Vol. C, Tables 4.2.6.8 and 6.1.1.4)
;
H H 0.000 0.000
;
International Tables for Crystallography
(1992, Vol. C, Table 6.1.1.4)
;
O O 0.011 0.006
;
International Tables for Crystallography
(1992, Vol. C, Tables 4.2.6.8 and 6.1.1.4)
;
Cl Cl 0.148 0.159
;
International Tables for Crystallography
(1992, Vol. C, Tables 4.2.6.8 and 6.1.1.4)
;
Ru Ru -1.259 0.836
;
International Tables for Crystallography
(1992, Vol. C, Tables 4.2.6.8 and 6.1.1.4)
;
S S 0.125 0.123
;
International Tables for Crystallography
(1992, Vol. C, Tables 4.2.6.8 and 6.1.1.4)
;
F F 0.017 0.010
;
International Tables for Crystallography
(1992, Vol. C, Tables 4.2.6.8 and 6.1.1.4)
;

loop_
_geom_angle_atom_site_label_1
_geom_angle_atom_site_label_2
_geom_angle_atom_site_label_3
_geom_angle
Ru(2) Ru(1) S(1) 53.07(2)
Ru(2) Ru(1) S(2) 53.14(2)
Ru(2) Ru(1) C(1) 97.31(13)
Ru(2) Ru(1) C(15) 113.05(12)
Ru(2) Ru(1) C(16) 138.87(12)
Ru(2) Ru(1) C(17) 174.64(12)
Ru(2) Ru(1) C(18) 141.38(13)
Ru(2) Ru(1) C(19) 114.26(12)
S(1) Ru(1) S(2) 106.14(4)
S(1) Ru(1) C(1) 93.66(11)
S(1) Ru(1) C(15) 91.36(10)
S(1) Ru(1) C(16) 92.47(11)
S(1) Ru(1) C(17) 125.22(10)
S(1) Ru(1) C(18) 151.44(11)
S(1) Ru(1) C(19) 121.16(11)
S(2) Ru(1) C(1) 92.30(12)
S(2) Ru(1) C(15) 119.32(11)
S(2) Ru(1) C(16) 151.79(10)
S(2) Ru(1) C(17) 128.54(10)
S(2) Ru(1) C(18) 94.46(12)
S(2) Ru(1) C(19) 91.02(10)
C(1) Ru(1) C(15) 145.08(18)
C(1) Ru(1) C(16) 107.77(17)
C(1) Ru(1) C(17) 87.80(18)
C(1) Ru(1) C(18) 105.28(18)
C(1) Ru(1) C(19) 142.43(17)
C(15) Ru(1) C(16) 37.43(17)
C(15) Ru(1) C(17) 61.59(17)
C(15) Ru(1) C(18) 60.93(15)
C(15) Ru(1) C(19) 35.18(13)
C(16) Ru(1) C(17) 36.81(16)
C(16) Ru(1) C(18) 61.70(15)
C(16) Ru(1) C(19) 60.96(14)
C(17) Ru(1) C(18) 37.24(16)
C(17) Ru(1) C(19) 61.59(17)
C(18) Ru(1) C(19) 37.16(18)
Ru(1) Ru(2) Cl(1) 94.20(3)
Ru(1) Ru(2) S(1) 52.90(2)
Ru(1) Ru(2) S(2) 53.10(2)
Ru(1) Ru(2) C(25) 112.67(11)
Ru(1) Ru(2) C(26) 125.51(10)
Ru(1) Ru(2) C(27) 158.39(9)
Ru(1) Ru(2) C(28) 161.25(11)
Ru(1) Ru(2) C(29) 127.61(12)
Cl(1) Ru(2) S(1) 91.45(3)
Cl(1) Ru(2) S(2) 90.79(3)
Cl(1) Ru(2) C(25) 152.94(11)
Cl(1) Ru(2) C(26) 127.60(11)
Cl(1) Ru(2) C(27) 93.58(12)
Cl(1) Ru(2) C(28) 90.97(13)
Cl(1) Ru(2) C(29) 122.36(12)
S(1) Ru(2) S(2) 105.94(4)
S(1) Ru(2) C(25) 102.01(11)
S(1) Ru(2) C(26) 138.48(11)
S(1) Ru(2) C(27) 146.90(10)
S(1) Ru(2) C(28) 109.02(11)
S(1) Ru(2) C(29) 87.14(12)
S(2) Ru(2) C(25) 107.54(10)
S(2) Ru(2) C(26) 88.95(10)
S(2) Ru(2) C(27) 106.68(10)
S(2) Ru(2) C(28) 144.94(11)
S(2) Ru(2) C(29) 144.48(11)
C(25) Ru(2) C(26) 36.74(15)
C(25) Ru(2) C(27) 62.56(16)
C(25) Ru(2) C(28) 62.55(16)
C(25) Ru(2) C(29) 36.95(14)
C(26) Ru(2) C(27) 37.60(15)
C(26) Ru(2) C(28) 62.82(15)
C(26) Ru(2) C(29) 61.67(14)
C(27) Ru(2) C(28) 38.27(14)
C(27) Ru(2) C(29) 62.73(17)
C(28) Ru(2) C(29) 37.37(18)
Ru(1) S(1) Ru(2) 74.03(3)
Ru(1) S(1) C(13) 116.34(15)
Ru(2) S(1) C(13) 115.37(14)
Ru(1) S(2) Ru(2) 73.75(2)
Ru(1) S(2) C(14) 114.00(15)
Ru(2) S(2) C(14) 117.59(13)
O(1) S(3) O(2) 116.2(2)
O(1) S(3) O(3) 115.0(2)
O(1) S(3) C(35) 102.9(2)
O(2) S(3) O(3) 114.5(2)
O(2) S(3) C(35) 103.0(2)
O(3) S(3) C(35) 102.6(2)
Ru(1) C(1) C(2) 170.3(3)
C(1) C(2) C(3) 176.2(4)
C(2) C(3) C(4) 119.6(3)
C(2) C(3) C(7) 120.3(3)
C(4) C(3) C(7) 120.0(3)
C(3) C(4) C(5) 120.7(3)
C(3) C(4) C(6) 116.2(3)
C(5) C(4) C(6) 58.3(3)
C(4) C(5) C(6) 61.5(3)
C(4) C(6) C(5) 60.2(2)
C(3) C(7) C(8) 119.9(3)
C(3) C(7) C(12) 121.2(3)
C(8) C(7) C(12) 118.8(3)
C(7) C(8) C(9) 120.8(4)
C(8) C(9) C(10) 120.4(3)
C(9) C(10) C(11) 118.9(4)
C(10) C(11) C(12) 121.2(4)
C(7) C(12) C(11) 119.8(3)
Ru(1) C(15) C(16) 68.4(2)
Ru(1) C(15) C(19) 71.1(2)
Ru(1) C(15) C(20) 129.5(3)
C(16) C(15) C(19) 107.0(4)
C(16) C(15) C(20) 122.7(3)
C(19) C(15) C(20) 130.1(4)
Ru(1) C(16) C(15) 74.2(2)
Ru(1) C(16) C(17) 71.5(2)
Ru(1) C(16) C(21) 125.0(2)
C(15) C(16) C(17) 108.3(3)
C(15) C(16) C(21) 124.4(4)
C(17) C(16) C(21) 126.9(4)
Ru(1) C(17) C(16) 71.7(2)
Ru(1) C(17) C(18) 71.0(2)
Ru(1) C(17) C(22) 127.0(2)
C(16) C(17) C(18) 107.6(4)
C(16) C(17) C(22) 126.9(3)
C(18) C(17) C(22) 125.3(4)
Ru(1) C(18) C(17) 71.7(2)
Ru(1) C(18) C(19) 73.6(2)
Ru(1) C(18) C(23) 126.6(3)
C(17) C(18) C(19) 107.9(3)
C(17) C(18) C(23) 126.3(4)
C(19) C(18) C(23) 125.4(4)
Ru(1) C(19) C(15) 73.7(2)
Ru(1) C(19) C(18) 69.2(2)
Ru(1) C(19) C(24) 128.5(3)
C(15) C(19) C(18) 109.1(4)
C(15) C(19) C(24) 126.2(4)
C(18) C(19) C(24) 124.3(3)
Ru(2) C(25) C(26) 70.1(2)
Ru(2) C(25) C(29) 70.7(2)
Ru(2) C(25) C(30) 132.1(3)
C(26) C(25) C(29) 107.3(3)
C(26) C(25) C(30) 125.5(3)
C(29) C(25) C(30) 126.5(3)
Ru(2) C(26) C(25) 73.2(2)
Ru(2) C(26) C(27) 69.6(2)
Ru(2) C(26) C(31) 127.1(3)
C(25) C(26) C(27) 109.1(3)
C(25) C(26) C(31) 124.6(3)
C(27) C(26) C(31) 126.2(3)
Ru(2) C(27) C(26) 72.8(2)
Ru(2) C(27) C(28) 70.8(2)
Ru(2) C(27) C(32) 126.1(3)
C(26) C(27) C(28) 107.3(3)
C(26) C(27) C(32) 126.1(3)
C(28) C(27) C(32) 126.3(3)
Ru(2) C(28) C(27) 70.9(2)
Ru(2) C(28) C(29) 73.7(2)
Ru(2) C(28) C(33) 123.4(3)
C(27) C(28) C(29) 107.9(3)
C(27) C(28) C(33) 126.0(4)
C(29) C(28) C(33) 125.9(3)
Ru(2) C(29) C(25) 72.4(2)
Ru(2) C(29) C(28) 68.9(2)
Ru(2) C(29) C(34) 128.0(3)
C(25) C(29) C(28) 108.4(3)
C(25) C(29) C(34) 124.7(4)
C(28) C(29) C(34) 126.8(3)
S(3) C(35) F(1) 113.2(3)
S(3) C(35) F(2) 110.8(3)
S(3) C(35) F(3) 112.0(3)
F(1) C(35) F(2) 106.4(4)
F(1) C(35) F(3) 106.8(3)
F(2) C(35) F(3) 107.3(4)
C(3) C(4) H(1) 115.7
C(5) C(4) H(1) 116.6
C(6) C(4) H(1) 117.1
C(4) C(5) H(2) 120.0
C(4) C(5) H(3) 119.1
C(6) C(5) H(2) 120.3
C(6) C(5) H(3) 119.6
H(2) C(5) H(3) 109.5
C(4) C(6) H(4) 119.6
C(4) C(6) H(5) 119.8
C(5) C(6) H(4) 120.6
C(5) C(6) H(5) 119.9
H(4) C(6) H(5) 109.5
C(7) C(8) H(6) 119.2
C(9) C(8) H(6) 120.0
C(8) C(9) H(7) 120.7
C(10) C(9) H(7) 118.9
C(9) C(10) H(8) 120.9
C(11) C(10) H(8) 120.2
C(10) C(11) H(9) 121.0
C(12) C(11) H(9) 117.8
C(7) C(12) H(10) 119.5
C(11) C(12) H(10) 120.7
S(1) C(13) H(11) 111.5
S(1) C(13) H(12) 108.0
S(1) C(13) H(13) 108.9
H(11) C(13) H(12) 109.5
H(11) C(13) H(13) 109.5
H(12) C(13) H(13) 109.5
S(2) C(14) H(14) 108.1
S(2) C(14) H(15) 110.0
S(2) C(14) H(16) 110.3
H(14) C(14) H(15) 109.5
H(14) C(14) H(16) 109.5
H(15) C(14) H(16) 109.5
C(15) C(20) H(17) 110.3
C(15) C(20) H(18) 108.5
C(15) C(20) H(19) 109.6
H(17) C(20) H(18) 109.5
H(17) C(20) H(19) 109.5
H(18) C(20) H(19) 109.5
C(16) C(21) H(20) 109.2
C(16) C(21) H(21) 110.5
C(16) C(21) H(22) 108.7
H(20) C(21) H(21) 109.5
H(20) C(21) H(22) 109.5
H(21) C(21) H(22) 109.5
C(17) C(22) H(23) 110.0
C(17) C(22) H(24) 112.5
C(17) C(22) H(25) 105.9
H(23) C(22) H(24) 109.5
H(23) C(22) H(25) 109.5
H(24) C(22) H(25) 109.5
C(18) C(23) H(26) 113.0
C(18) C(23) H(27) 109.0
C(18) C(23) H(28) 106.4
H(26) C(23) H(27) 109.5
H(26) C(23) H(28) 109.5
H(27) C(23) H(28) 109.5
C(19) C(24) H(29) 108.5
C(19) C(24) H(30) 110.7
C(19) C(24) H(31) 109.2
H(29) C(24) H(30) 109.5
H(29) C(24) H(31) 109.5
H(30) C(24) H(31) 109.5
C(25) C(30) H(32) 109.2
C(25) C(30) H(33) 109.0
C(25) C(30) H(34) 110.2
H(32) C(30) H(33) 109.5
H(32) C(30) H(34) 109.5
H(33) C(30) H(34) 109.5
C(26) C(31) H(35) 109.1
C(26) C(31) H(36) 109.8
C(26) C(31) H(37) 109.5
H(35) C(31) H(36) 109.5
H(35) C(31) H(37) 109.5
H(36) C(31) H(37) 109.5
C(27) C(32) H(38) 109.2
C(27) C(32) H(39) 109.4
C(27) C(32) H(40) 109.9
H(38) C(32) H(39) 109.5
H(38) C(32) H(40) 109.5
H(39) C(32) H(40) 109.5
C(28) C(33) H(41) 107.6
C(28) C(33) H(42) 109.9
C(28) C(33) H(43) 110.9
H(41) C(33) H(42) 109.5
H(41) C(33) H(43) 109.5
H(42) C(33) H(43) 109.5
C(29) C(34) H(44) 111.6
C(29) C(34) H(45) 109.1
C(29) C(34) H(46) 107.7
H(44) C(34) H(45) 109.5
H(44) C(34) H(46) 109.5
H(45) C(34) H(46) 109.5

loop_
_geom_bond_atom_site_label_1
_geom_bond_atom_site_label_2
_geom_bond_distance
Ru(1) Ru(2) 2.7691(4)
Ru(1) S(1) 2.2974(10)
Ru(1) S(2) 2.3067(10)
Ru(1) C(1) 1.920(4)
Ru(1) C(15) 2.312(4)
Ru(1) C(16) 2.234(4)
Ru(1) C(17) 2.231(4)
Ru(1) C(18) 2.223(4)
Ru(1) C(19) 2.280(4)
Ru(2) Cl(1) 2.4079(11)
Ru(2) S(1) 2.3023(11)
Ru(2) S(2) 2.3079(10)
Ru(2) C(25) 2.269(4)
Ru(2) C(26) 2.229(4)
Ru(2) C(27) 2.187(4)
Ru(2) C(28) 2.185(4)
Ru(2) C(29) 2.248(4)
S(1) C(13) 1.827(3)
S(2) C(14) 1.806(4)
S(3) O(1) 1.425(2)
S(3) O(2) 1.435(3)
S(3) O(3) 1.427(3)
S(3) C(35) 1.804(5)
F(1) C(35) 1.325(5)
F(2) C(35) 1.329(6)
F(3) C(35) 1.327(6)
C(1) C(2) 1.242(6)
C(2) C(3) 1.377(6)
C(3) C(4) 1.460(4)
C(3) C(7) 1.473(5)
C(4) C(5) 1.492(5)
C(4) C(6) 1.511(6)
C(5) C(6) 1.462(6)
C(7) C(8) 1.391(5)
C(7) C(12) 1.392(6)
C(8) C(9) 1.364(6)
C(9) C(10) 1.390(7)
C(10) C(11) 1.374(6)
C(11) C(12) 1.377(5)
C(15) C(16) 1.460(6)
C(15) C(19) 1.388(5)
C(15) C(20) 1.478(7)
C(16) C(17) 1.410(6)
C(16) C(21) 1.501(5)
C(17) C(18) 1.422(6)
C(17) C(22) 1.506(8)
C(18) C(19) 1.436(7)
C(18) C(23) 1.509(6)
C(19) C(24) 1.512(6)
C(25) C(26) 1.418(5)
C(25) C(29) 1.431(5)
C(25) C(30) 1.496(6)
C(26) C(27) 1.424(5)
C(26) C(31) 1.498(5)
C(27) C(28) 1.433(5)
C(27) C(32) 1.487(6)
C(28) C(29) 1.421(7)
C(28) C(33) 1.512(6)
C(29) C(34) 1.499(6)
C(4) H(1) 0.970
C(5) H(2) 0.970
C(5) H(3) 0.970
C(6) H(4) 0.970
C(6) H(5) 0.970
C(8) H(6) 0.970
C(9) H(7) 0.970
C(10) H(8) 0.970
C(11) H(9) 0.970
C(12) H(10) 0.970
C(13) H(11) 0.970
C(13) H(12) 0.970
C(13) H(13) 0.970
C(14) H(14) 0.970
C(14) H(15) 0.970
C(14) H(16) 0.970
C(20) H(17) 0.970
C(20) H(18) 0.970
C(20) H(19) 0.970
C(21) H(20) 0.970
C(21) H(21) 0.970
C(21) H(22) 0.970
C(22) H(23) 0.970
C(22) H(24) 0.970
C(22) H(25) 0.970
C(23) H(26) 0.970
C(23) H(27) 0.970
C(23) H(28) 0.970
C(24) H(29) 0.970
C(24) H(30) 0.970
C(24) H(31) 0.970
C(30) H(32) 0.970
C(30) H(33) 0.970
C(30) H(34) 0.970
C(31) H(35) 0.970
C(31) H(36) 0.970
C(31) H(37) 0.970
C(32) H(38) 0.970
C(32) H(39) 0.970
C(32) H(40) 0.970
C(33) H(41) 0.970
C(33) H(42) 0.970
C(33) H(43) 0.970
C(34) H(44) 0.970
C(34) H(45) 0.970
C(34) H(46) 0.970

loop_
_geom_contact_atom_site_label_1
_geom_contact_atom_site_label_2
_geom_contact_distance
_geom_contact_site_symmetry_2
Ru(1) C(2) 3.151(4) .
Ru(1) C(13) 3.513(3) .
Ru(1) C(14) 3.459(4) .
Ru(1) C(20) 3.446(4) .
Ru(1) C(21) 3.330(4) .
Ru(1) C(22) 3.360(5) .
Ru(1) C(23) 3.349(4) .
Ru(1) C(24) 3.432(4) .
Ru(2) C(1) 3.564(4) .
Ru(2) C(13) 3.499(3) .
Ru(2) C(14) 3.528(4) .
Ru(2) C(30) 3.456(5) .
Ru(2) C(31) 3.353(4) .
Ru(2) C(32) 3.291(5) .
Ru(2) C(33) 3.271(5) .
Ru(2) C(34) 3.384(4) .
Cl(1) S(1) 3.3732(15) .
Cl(1) S(2) 3.3581(13) .
Cl(1) C(1) 3.228(4) .
Cl(1) C(13) 3.294(4) .
Cl(1) C(14) 3.315(3) .
Cl(1) C(15) 3.584(4) 55502
Cl(1) C(16) 3.572(4) 55502
Cl(1) C(27) 3.352(5) .
Cl(1) C(28) 3.279(5) .
Cl(1) C(32) 3.576(5) .
Cl(1) C(33) 3.364(5) .
S(1) Cl(1) 3.3732(15) .
S(1) C(1) 3.086(4) .
S(1) C(15) 3.298(4) .
S(1) C(16) 3.273(4) .
S(1) C(20) 3.561(4) .
S(1) C(21) 3.494(4) .
S(1) C(25) 3.553(4) .
S(1) C(29) 3.136(5) .
S(1) C(34) 3.260(5) .
S(2) Cl(1) 3.3581(13) .
S(2) C(1) 3.060(4) .
S(2) C(18) 3.325(4) .
S(2) C(19) 3.272(4) .
S(2) C(24) 3.507(4) .
S(2) C(26) 3.179(4) .
S(2) C(31) 3.285(5) .
S(3) F(1) 2.625(3) .
S(3) F(2) 2.594(3) .
S(3) F(3) 2.610(3) .
F(1) S(3) 2.625(3) .
F(1) F(2) 2.126(3) .
F(1) F(3) 2.129(4) .
F(1) O(2) 2.987(4) .
F(1) O(3) 2.911(4) .
F(1) C(11) 3.514(5) 54602
F(1) C(21) 3.393(5) 55504
F(2) S(3) 2.594(3) .
F(2) F(1) 2.126(3) .
F(2) F(3) 2.139(6) .
F(2) O(1) 2.878(4) .
F(2) O(3) 2.939(4) .
F(2) C(10) 3.436(5) 54602
F(2) C(24) 3.339(6) 45504
F(2) C(30) 3.556(5) 45504
F(2) C(31) 3.597(5) 45504
F(3) S(3) 2.610(3) .
F(3) F(1) 2.129(4) .
F(3) F(2) 2.139(6) .
F(3) O(1) 2.964(4) .
F(3) O(2) 2.917(4) .
O(1) F(2) 2.878(4) .
O(1) F(3) 2.964(4) .
O(1) O(2) 2.428(4) .
O(1) O(3) 2.405(4) .
O(1) C(4) 3.500(5) 56603
O(1) C(8) 3.467(5) .
O(1) C(12) 3.438(4) 56603
O(1) C(22) 3.362(6) .
O(1) C(35) 2.536(5) .
O(2) F(1) 2.987(4) .
O(2) F(3) 2.917(4) .
O(2) O(1) 2.428(4) .
O(2) O(3) 2.407(5) .
O(2) C(9) 3.588(5) .
O(2) C(14) 3.555(5) 66603
O(2) C(21) 3.284(4) 55504
O(2) C(23) 3.465(6) .
O(2) C(35) 2.546(6) .
O(3) F(1) 2.911(4) .
O(3) F(2) 2.939(4) .
O(3) O(1) 2.405(4) .
O(3) O(2) 2.407(5) .
O(3) C(4) 3.442(4) 56603
O(3) C(5) 3.448(5) 56603
O(3) C(6) 3.207(5) 56603
O(3) C(31) 3.452(5) 66603
O(3) C(34) 3.563(6) 55601
O(3) C(35) 2.532(6) .
C(1) Ru(2) 3.564(4) .
C(1) Cl(1) 3.228(4) .
C(1) S(1) 3.086(4) .
C(1) S(2) 3.060(4) .
C(1) C(3) 2.618(6) .
C(1) C(4) 3.569(5) .
C(1) C(7) 3.593(6) .
C(1) C(13) 3.273(5) .
C(1) C(14) 3.169(5) .
C(1) C(16) 3.360(5) .
C(1) C(17) 2.887(5) .
C(1) C(18) 3.297(5) .
C(1) C(22) 3.146(6) .
C(2) Ru(1) 3.151(4) .
C(2) C(4) 2.452(5) .
C(2) C(5) 2.923(5) .
C(2) C(6) 3.015(5) .
C(2) C(7) 2.472(6) .
C(2) C(8) 2.869(5) .
C(2) C(22) 3.411(6) .
C(3) C(1) 2.618(6) .
C(3) C(5) 2.565(5) .
C(3) C(6) 2.522(5) .
C(3) C(8) 2.480(5) .
C(3) C(12) 2.496(6) .
C(4) O(1) 3.500(5) 56603
C(4) O(3) 3.442(4) 56603
C(4) C(1) 3.569(5) .
C(4) C(2) 2.452(5) .
C(4) C(7) 2.540(4) .
C(4) C(11) 3.576(6) 56603
C(4) C(12) 2.931(5) .
C(5) O(3) 3.448(5) 56603
C(5) C(2) 2.923(5) .
C(5) C(3) 2.565(5) .
C(5) C(10) 3.576(7) 56603
C(6) O(3) 3.207(5) 56603
C(6) C(2) 3.015(5) .
C(6) C(3) 2.522(5) .
C(7) C(1) 3.593(6) .
C(7) C(2) 2.472(6) .
C(7) C(4) 2.540(4) .
C(7) C(9) 2.396(5) .
C(7) C(10) 2.781(5) .
C(7) C(11) 2.395(6) .
C(7) C(20) 3.560(6) 55502
C(8) O(1) 3.467(5) .
C(8) C(2) 2.869(5) .
C(8) C(3) 2.480(5) .
C(8) C(10) 2.391(6) .
C(8) C(11) 2.747(6) .
C(8) C(12) 2.396(6) .
C(9) O(2) 3.588(5) .
C(9) C(7) 2.396(5) .
C(9) C(11) 2.381(6) .
C(9) C(12) 2.761(5) .
C(10) F(2) 3.436(5) 55602
C(10) C(5) 3.576(7) 56603
C(10) C(7) 2.781(5) .
C(10) C(8) 2.391(6) .
C(10) C(12) 2.397(5) .
C(11) F(1) 3.514(5) 55602
C(11) C(4) 3.576(6) 56603
C(11) C(7) 2.395(6) .
C(11) C(8) 2.747(6) .
C(11) C(9) 2.381(6) .
C(12) O(1) 3.438(4) 56603
C(12) C(3) 2.496(6) .
C(12) C(4) 2.931(5) .
C(12) C(8) 2.396(6) .
C(12) C(9) 2.761(5) .
C(12) C(10) 2.397(5) .
C(13) Ru(1) 3.513(3) .
C(13) Ru(2) 3.499(3) .
C(13) Cl(1) 3.294(4) .
C(13) C(1) 3.273(5) .
C(14) Ru(1) 3.459(4) .
C(14) Ru(2) 3.528(4) .
C(14) Cl(1) 3.315(3) .
C(14) O(2) 3.555(5) 66603
C(14) C(1) 3.169(5) .
C(15) Cl(1) 3.584(4) 54502
C(15) S(1) 3.298(4) .
C(15) C(17) 2.327(7) .
C(15) C(18) 2.301(6) .
C(15) C(21) 2.620(6) .
C(15) C(24) 2.587(5) .
C(16) Cl(1) 3.572(4) 54502
C(16) S(1) 3.273(4) .
C(16) C(1) 3.360(5) .
C(16) C(18) 2.285(5) .
C(16) C(19) 2.290(5) .
C(16) C(20) 2.578(7) .
C(16) C(22) 2.608(7) .
C(17) C(1) 2.887(5) .
C(17) C(15) 2.327(7) .
C(17) C(19) 2.310(7) .
C(17) C(21) 2.604(5) .
C(17) C(23) 2.615(6) .
C(18) S(2) 3.325(4) .
C(18) C(1) 3.297(5) .
C(18) C(15) 2.301(6) .
C(18) C(16) 2.285(5) .
C(18) C(22) 2.601(7) .
C(18) C(24) 2.606(7) .
C(19) S(2) 3.272(4) .
C(19) C(16) 2.290(5) .
C(19) C(17) 2.310(7) .
C(19) C(20) 2.599(6) .
C(19) C(23) 2.616(6) .
C(20) Ru(1) 3.446(4) .
C(20) S(1) 3.561(4) .
C(20) C(7) 3.560(6) 54502
C(20) C(16) 2.578(7) .
C(20) C(19) 2.599(6) .
C(20) C(21) 3.108(7) .
C(20) C(24) 3.236(5) .
C(21) Ru(1) 3.330(4) .
C(21) S(1) 3.494(4) .
C(21) F(1) 3.393(5) 45404
C(21) O(2) 3.284(4) 45404
C(21) C(15) 2.620(6) .
C(21) C(17) 2.604(5) .
C(21) C(20) 3.108(7) .
C(21) C(22) 3.216(6) .
C(22) Ru(1) 3.360(5) .
C(22) O(1) 3.362(6) .
C(22) C(1) 3.146(6) .
C(22) C(2) 3.411(6) .
C(22) C(16) 2.608(7) .
C(22) C(18) 2.601(7) .
C(22) C(21) 3.216(6) .
C(22) C(23) 3.185(7) .
C(23) Ru(1) 3.349(4) .
C(23) O(2) 3.465(6) .
C(23) C(17) 2.615(6) .
C(23) C(19) 2.616(6) .
C(23) C(22) 3.185(7) .
C(23) C(24) 3.161(8) .
C(24) Ru(1) 3.432(4) .
C(24) S(2) 3.507(4) .
C(24) F(2) 3.339(6) 55404
C(24) C(15) 2.587(5) .
C(24) C(18) 2.606(7) .
C(24) C(20) 3.236(5) .
C(24) C(23) 3.161(8) .
C(25) S(1) 3.553(4) .
C(25) C(27) 2.315(6) .
C(25) C(28) 2.314(6) .
C(25) C(31) 2.582(5) .
C(25) C(34) 2.596(5) .
C(26) S(2) 3.179(4) .
C(26) C(28) 2.301(5) .
C(26) C(29) 2.295(5) .
C(26) C(30) 2.592(6) .
C(26) C(32) 2.596(6) .
C(27) Cl(1) 3.352(5) .
C(27) C(25) 2.315(6) .
C(27) C(29) 2.309(6) .
C(27) C(31) 2.605(5) .
C(27) C(33) 2.625(5) .
C(28) Cl(1) 3.279(5) .
C(28) C(25) 2.314(6) .
C(28) C(26) 2.301(5) .
C(28) C(32) 2.606(6) .
C(28) C(34) 2.611(7) .
C(29) S(1) 3.136(5) .
C(29) C(26) 2.295(5) .
C(29) C(27) 2.309(6) .
C(29) C(30) 2.614(6) .
C(29) C(33) 2.613(7) .
C(30) Ru(2) 3.456(5) .
C(30) F(2) 3.556(5) 55404
C(30) C(26) 2.592(6) .
C(30) C(29) 2.614(6) .
C(30) C(31) 3.139(6) .
C(30) C(34) 3.176(6) .
C(31) Ru(2) 3.353(4) .
C(31) S(2) 3.285(5) .
C(31) F(2) 3.597(5) 55404
C(31) O(3) 3.452(5) 66603
C(31) C(25) 2.582(5) .
C(31) C(27) 2.605(5) .
C(31) C(30) 3.139(6) .
C(31) C(32) 3.185(6) .
C(32) Ru(2) 3.291(5) .
C(32) Cl(1) 3.576(5) .
C(32) C(26) 2.596(6) .
C(32) C(28) 2.606(6) .
C(32) C(31) 3.185(6) .
C(32) C(33) 3.205(6) .
C(33) Ru(2) 3.271(5) .
C(33) Cl(1) 3.364(5) .
C(33) C(27) 2.625(5) .
C(33) C(29) 2.613(7) .
C(33) C(32) 3.205(6) .
C(33) C(34) 3.207(8) .
C(34) Ru(2) 3.384(4) .
C(34) S(1) 3.260(5) .
C(34) O(3) 3.563(6) 55401
C(34) C(25) 2.596(5) .
C(34) C(28) 2.611(7) .
C(34) C(30) 3.176(6) .
C(34) C(33) 3.207(8) .
C(35) O(1) 2.536(5) .
C(35) O(2) 2.546(6) .
C(35) O(3) 2.532(6) .
Ru(1) H(13) 3.443 .
Ru(1) H(16) 3.376 .
Ru(1) H(19) 3.459 .
Ru(1) H(22) 3.288 .
Ru(1) H(25) 3.298 .
Ru(1) H(28) 3.304 .
Ru(1) H(31) 3.425 .
Ru(2) H(13) 3.551 .
Ru(2) H(14) 3.373 .
Ru(2) H(34) 3.500 .
Ru(2) H(37) 3.338 .
Ru(2) H(40) 3.284 .
Ru(2) H(43) 3.268 .
Ru(2) H(46) 3.369 .
Cl(1) H(5) 3.155 .
Cl(1) H(12) 3.348 .
Cl(1) H(13) 2.775 .
Cl(1) H(14) 2.605 .
Cl(1) H(18) 3.351 55502
Cl(1) H(21) 3.119 55502
Cl(1) H(38) 3.487 .
Cl(1) H(40) 3.299 .
Cl(1) H(43) 2.677 .
S(1) H(11) 2.362 .
S(1) H(12) 2.319 .
S(1) H(13) 2.329 .
S(1) H(17) 3.573 .
S(1) H(19) 3.232 .
S(1) H(22) 2.823 .
S(1) H(44) 3.400 .
S(1) H(46) 2.763 .
S(2) H(7) 3.055 66603
S(2) H(14) 2.300 .
S(2) H(15) 2.324 .
S(2) H(16) 2.327 .
S(2) H(26) 3.542 .
S(2) H(28) 3.397 .
S(2) H(31) 2.872 .
S(2) H(35) 3.539 .
S(2) H(37) 2.703 .
S(3) H(1) 3.233 56603
S(3) H(4) 3.558 56603
S(3) H(23) 3.359 .
S(3) H(35) 3.523 66603
F(1) H(2) 3.364 55504
F(1) H(8) 3.189 54602
F(1) H(9) 2.756 54602
F(1) H(20) 2.497 55504
F(1) H(22) 3.573 55504
F(1) H(25) 3.390 55504
F(1) H(39) 3.369 66603
F(1) H(40) 3.339 66603
F(1) H(45) 3.529 55601
F(2) H(8) 2.520 54602
F(2) H(29) 2.840 45504
F(2) H(30) 3.534 45504
F(2) H(31) 3.135 45504
F(2) H(32) 2.609 45504
F(2) H(36) 3.094 45504
F(2) H(37) 3.195 45504
F(2) H(45) 3.452 55601
F(3) H(2) 3.120 55504
F(3) H(3) 3.430 55504
F(3) H(11) 3.164 55504
F(3) H(20) 3.448 55504
F(3) H(23) 3.215 .
F(3) H(27) 3.197 .
F(3) H(32) 3.505 45504
F(3) H(36) 3.284 45504
F(3) H(42) 3.150 54502
O(1) H(1) 2.614 56603
O(1) H(6) 3.248 .
O(1) H(10) 2.480 56603
O(1) H(23) 2.581 .
O(1) H(24) 3.578 .
O(1) H(25) 3.501 .
O(1) H(32) 3.408 45504
O(2) H(6) 3.203 .
O(2) H(7) 3.105 .
O(2) H(14) 3.521 66603
O(2) H(15) 2.804 66603
O(2) H(20) 3.041 55504
O(2) H(21) 2.998 55504
O(2) H(22) 3.266 55504
O(2) H(23) 3.339 .
O(2) H(27) 3.086 .
O(2) H(28) 2.969 .
O(2) H(35) 3.566 66603
O(2) H(40) 3.172 66603
O(3) H(1) 2.939 56603
O(3) H(3) 3.010 56603
O(3) H(4) 2.538 56603
O(3) H(35) 2.509 66603
O(3) H(39) 3.109 66603
O(3) H(40) 3.321 66603
O(3) H(45) 2.599 55601
C(1) H(2) 3.147 .
C(1) H(5) 3.393 .
C(1) H(6) 3.052 .
C(1) H(13) 2.701 .
C(1) H(14) 3.274 .
C(1) H(16) 2.743 .
C(1) H(23) 3.373 .
C(1) H(25) 2.633 .
C(1) H(28) 3.453 .
C(2) H(1) 3.284 .
C(2) H(2) 2.656 .
C(2) H(5) 2.812 .
C(2) H(6) 2.540 .
C(2) H(13) 3.011 .
C(2) H(14) 3.590 .
C(2) H(16) 3.007 .
C(2) H(18) 3.358 55502
C(2) H(23) 3.494 .
C(2) H(25) 2.700 .
C(3) H(1) 2.074 .
C(3) H(2) 2.757 .
C(3) H(3) 3.377 .
C(3) H(4) 3.318 .
C(3) H(5) 2.679 .
C(3) H(6) 2.637 .
C(3) H(10) 2.666 .
C(3) H(18) 2.909 55502
C(3) H(25) 3.430 .
C(4) H(2) 2.148 .
C(4) H(3) 2.139 .
C(4) H(4) 2.162 .
C(4) H(5) 2.164 .
C(4) H(10) 2.577 .
C(4) H(18) 3.254 55502
C(5) H(1) 2.113 .
C(5) H(4) 2.126 .
C(5) H(5) 2.120 .
C(5) H(8) 3.563 56603
C(5) H(11) 3.518 .
C(5) H(13) 3.013 .
C(5) H(36) 3.593 45501
C(5) H(41) 3.088 56503
C(5) H(42) 3.419 56503
C(6) H(1) 2.135 .
C(6) H(2) 2.124 .
C(6) H(3) 2.117 .
C(6) H(13) 2.950 .
C(6) H(18) 3.068 55502
C(6) H(29) 3.411 55502
C(6) H(30) 3.583 55502
C(6) H(41) 2.958 56503
C(6) H(45) 3.323 56503
C(7) H(1) 2.668 .
C(7) H(1) 3.482 56603
C(7) H(6) 2.047 .
C(7) H(7) 3.276 .
C(7) H(9) 3.259 .
C(7) H(10) 2.052 .
C(7) H(17) 3.520 55502
C(7) H(18) 3.024 55502
C(7) H(19) 3.585 55502
C(8) H(1) 3.519 56603
C(8) H(7) 2.038 .
C(8) H(8) 3.269 .
C(8) H(10) 3.273 .
C(8) H(16) 2.951 .
C(9) H(1) 3.511 56603
C(9) H(6) 2.031 .
C(9) H(8) 2.063 .
C(9) H(9) 3.267 .
C(9) H(15) 3.420 66603
C(9) H(37) 3.206 66603
C(10) H(1) 3.463 56603
C(10) H(3) 3.050 56603
C(10) H(6) 3.267 .
C(10) H(7) 2.043 .
C(10) H(9) 2.049 .
C(10) H(10) 3.274 .
C(10) H(31) 3.338 66603
C(10) H(37) 3.113 66603
C(10) H(44) 3.568 55502
C(11) H(1) 3.388 56603
C(11) H(3) 3.455 56603
C(11) H(7) 3.252 .
C(11) H(8) 2.042 .
C(11) H(10) 2.050 .
C(11) H(33) 3.185 55502
C(11) H(34) 3.421 55502
C(11) H(44) 3.430 55502
C(12) H(1) 2.605 .
C(12) H(1) 3.402 56603
C(12) H(6) 3.270 .
C(12) H(8) 3.271 .
C(12) H(9) 2.021 .
C(12) H(18) 3.278 55502
C(12) H(19) 3.332 55502
C(12) H(33) 3.500 55502
C(12) H(34) 3.366 55502
C(13) H(2) 3.045 .
C(13) H(5) 3.251 .
C(13) H(22) 3.246 .
C(13) H(41) 3.538 56503
C(13) H(43) 3.546 56503
C(13) H(46) 3.382 .
C(14) H(6) 3.302 .
C(14) H(7) 3.209 66603
C(14) H(17) 3.390 55502
C(14) H(21) 2.825 55502
C(14) H(28) 3.400 .
C(15) H(17) 2.030 .
C(15) H(18) 2.009 .
C(15) H(19) 2.022 .
C(15) H(20) 3.390 .
C(15) H(21) 2.848 .
C(15) H(22) 2.889 .
C(15) H(29) 2.651 .
C(15) H(30) 3.164 .
C(15) H(31) 3.218 .
C(15) H(34) 3.350 .
C(16) H(17) 2.623 .
C(16) H(18) 3.185 .
C(16) H(19) 3.190 .
C(16) H(20) 2.038 .
C(16) H(21) 2.053 .
C(16) H(22) 2.031 .
C(16) H(23) 3.370 .
C(16) H(24) 2.891 .
C(16) H(25) 2.838 .
C(17) H(20) 2.676 .
C(17) H(21) 3.210 .
C(17) H(22) 3.202 .
C(17) H(23) 2.051 .
C(17) H(24) 2.080 .
C(17) H(25) 2.002 .
C(17) H(26) 3.406 .
C(17) H(27) 2.850 .
C(17) H(28) 2.833 .
C(18) H(23) 2.673 .
C(18) H(24) 3.226 .
C(18) H(25) 3.179 .
C(18) H(26) 2.088 .
C(18) H(27) 2.042 .
C(18) H(28) 2.011 .
C(18) H(29) 3.368 .
C(18) H(30) 2.872 .
C(18) H(31) 2.855 .
C(19) H(17) 3.348 .
C(19) H(18) 2.825 .
C(19) H(19) 2.910 .
C(19) H(26) 2.736 .
C(19) H(27) 3.182 .
C(19) H(28) 3.227 .
C(19) H(29) 2.039 .
C(19) H(30) 2.065 .
C(19) H(31) 2.048 .
C(20) H(5) 3.593 54502
C(20) H(14) 3.413 54502
C(20) H(21) 3.001 .
C(20) H(22) 3.134 .
C(20) H(29) 2.823 .
C(20) H(34) 2.661 .
C(21) H(11) 3.595 .
C(21) H(14) 2.963 54502
C(21) H(17) 2.642 .
C(21) H(24) 3.196 .
C(21) H(25) 3.175 .
C(21) H(40) 2.951 54502
C(22) H(20) 2.794 .
C(22) H(27) 3.116 .
C(22) H(28) 3.126 .
C(22) H(38) 3.054 54502
C(23) H(16) 3.581 .
C(23) H(22) 3.532 55504
C(23) H(23) 2.757 .
C(23) H(30) 3.128 .
C(23) H(31) 3.124 .
C(24) H(4) 3.360 54502
C(24) H(8) 3.505 66603
C(24) H(18) 3.139 .
C(24) H(19) 3.297 .
C(24) H(26) 2.779 .
C(24) H(32) 3.481 .
C(24) H(34) 3.484 .
C(24) H(37) 3.539 .
C(24) H(46) 3.375 55504
C(25) H(19) 3.443 .
C(25) H(32) 2.034 .
C(25) H(33) 2.031 .
C(25) H(34) 2.045 .
C(25) H(35) 3.346 .
C(25) H(36) 2.799 .
C(25) H(37) 2.876 .
C(25) H(39) 3.131 66503
C(25) H(44) 2.687 .
C(25) H(45) 3.167 .
C(25) H(46) 3.219 .
C(26) H(32) 2.651 .
C(26) H(33) 3.166 .
C(26) H(34) 3.226 .
C(26) H(35) 2.034 .
C(26) H(36) 2.042 .
C(26) H(37) 2.039 .
C(26) H(38) 3.355 .
C(26) H(39) 2.820 .
C(26) H(39) 3.570 66503
C(26) H(40) 2.889 .
C(26) H(42) 3.595 66503
C(27) H(35) 2.666 .
C(27) H(36) 3.220 .
C(27) H(37) 3.199 .
C(27) H(38) 2.025 .
C(27) H(39) 2.027 .
C(27) H(40) 2.033 .
C(27) H(41) 3.370 .
C(27) H(42) 2.897 .
C(27) H(43) 2.896 .
C(28) H(36) 3.591 66503
C(28) H(38) 2.666 .
C(28) H(39) 3.204 .
C(28) H(39) 3.444 66503
C(28) H(40) 3.217 .
C(28) H(41) 2.028 .
C(28) H(42) 2.055 .
C(28) H(43) 2.067 .
C(28) H(44) 3.389 .
C(28) H(45) 2.871 .
C(28) H(46) 2.833 .
C(29) H(32) 3.372 .
C(29) H(33) 2.830 .
C(29) H(34) 2.918 .
C(29) H(39) 3.021 66503
C(29) H(41) 2.650 .
C(29) H(42) 3.192 .
C(29) H(43) 3.251 .
C(29) H(44) 2.063 .
C(29) H(45) 2.035 .
C(29) H(46) 2.018 .
C(30) H(9) 3.376 54502
C(30) H(10) 3.541 54502
C(30) H(19) 2.708 .
C(30) H(29) 3.198 .
C(30) H(36) 3.002 .
C(30) H(37) 3.208 .
C(30) H(39) 3.525 66503
C(30) H(44) 2.777 .
C(31) H(3) 3.097 65501
C(31) H(7) 3.330 66603
C(31) H(8) 3.176 66603
C(31) H(32) 2.695 .
C(31) H(39) 3.095 .
C(31) H(40) 3.217 .
C(31) H(42) 2.985 66503
C(32) H(20) 3.192 55502
C(32) H(21) 3.423 55502
C(32) H(24) 2.940 55502
C(32) H(33) 3.502 66503
C(32) H(35) 2.753 .
C(32) H(42) 3.187 .
C(32) H(43) 3.201 .
C(33) H(3) 3.429 56503
C(33) H(11) 3.576 56503
C(33) H(36) 3.069 66503
C(33) H(38) 2.767 .
C(33) H(45) 3.198 .
C(33) H(46) 3.117 .
C(34) H(4) 3.118 56503
C(34) H(30) 2.923 45404
C(34) H(33) 3.089 .
C(34) H(34) 3.203 .
C(34) H(39) 3.374 66503
C(34) H(41) 2.755 .
C(35) H(8) 3.371 54602
C(35) H(20) 3.313 55504
C(35) H(32) 3.504 45504
H(1) S(3) 3.233 56603
H(1) O(1) 2.614 56603
H(1) O(3) 2.939 56603
H(1) C(2) 3.284 .
H(1) C(3) 2.074 .
H(1) C(5) 2.113 .
H(1) C(6) 2.135 .
H(1) C(7) 2.668 .
H(1) C(7) 3.482 56603
H(1) C(8) 3.519 56603
H(1) C(9) 3.511 56603
H(1) C(10) 3.463 56603
H(1) C(11) 3.388 56603
H(1) C(12) 2.605 .
H(1) C(12) 3.402 56603
H(1) H(2) 2.904 .
H(1) H(3) 2.399 .
H(1) H(4) 2.433 .
H(1) H(5) 2.927 .
H(1) H(10) 2.011 .
H(2) F(1) 3.364 45404
H(2) F(3) 3.120 45404
H(2) C(1) 3.147 .
H(2) C(2) 2.656 .
H(2) C(3) 2.757 .
H(2) C(4) 2.148 .
H(2) C(6) 2.124 .
H(2) C(13) 3.045 .
H(2) H(1) 2.904 .
H(2) H(3) 1.584 .
H(2) H(4) 2.910 .
H(2) H(5) 2.435 .
H(2) H(9) 3.474 56603
H(2) H(11) 2.757 .
H(2) H(13) 2.471 .
H(2) H(25) 3.443 .
H(2) H(41) 3.261 56503
H(2) H(42) 3.470 56503
H(3) F(3) 3.430 45404
H(3) O(3) 3.010 56603
H(3) C(3) 3.377 .
H(3) C(4) 2.139 .
H(3) C(6) 2.117 .
H(3) C(10) 3.050 56603
H(3) C(11) 3.455 56603
H(3) C(31) 3.097 45501
H(3) C(33) 3.429 56503
H(3) H(1) 2.399 .
H(3) H(2) 1.584 .
H(3) H(4) 2.435 .
H(3) H(5) 2.900 .
H(3) H(8) 2.895 56603
H(3) H(9) 3.570 56603
H(3) H(35) 2.832 45501
H(3) H(36) 2.690 45501
H(3) H(37) 3.282 45501
H(3) H(41) 3.002 56503
H(3) H(42) 2.951 56503
H(4) S(3) 3.558 56603
H(4) O(3) 2.538 56603
H(4) C(3) 3.318 .
H(4) C(4) 2.162 .
H(4) C(5) 2.126 .
H(4) C(24) 3.360 55502
H(4) C(34) 3.118 56503
H(4) H(1) 2.433 .
H(4) H(2) 2.910 .
H(4) H(3) 2.435 .
H(4) H(5) 1.584 .
H(4) H(18) 3.327 55502
H(4) H(29) 2.880 55502
H(4) H(30) 2.957 55502
H(4) H(41) 2.787 56503
H(4) H(45) 2.440 56503
H(4) H(46) 2.941 56503
H(5) Cl(1) 3.155 .
H(5) C(1) 3.393 .
H(5) C(2) 2.812 .
H(5) C(3) 2.679 .
H(5) C(4) 2.164 .
H(5) C(5) 2.120 .
H(5) C(13) 3.251 .
H(5) C(20) 3.593 55502
H(5) H(1) 2.927 .
H(5) H(2) 2.435 .
H(5) H(3) 2.900 .
H(5) H(4) 1.584 .
H(5) H(12) 3.517 .
H(5) H(13) 2.337 .
H(5) H(18) 2.673 55502
H(5) H(29) 3.351 55502
H(5) H(30) 3.346 55502
H(5) H(41) 3.060 56503
H(5) H(46) 3.594 56503
H(6) O(1) 3.248 .
H(6) O(2) 3.203 .
H(6) C(1) 3.052 .
H(6) C(2) 2.540 .
H(6) C(3) 2.637 .
H(6) C(7) 2.047 .
H(6) C(9) 2.031 .
H(6) C(10) 3.267 .
H(6) C(12) 3.270 .
H(6) C(14) 3.302 .
H(6) H(7) 2.345 .
H(6) H(15) 3.427 66603
H(6) H(16) 2.340 .
H(6) H(23) 3.258 .
H(6) H(28) 2.872 .
H(7) S(2) 3.055 66603
H(7) O(2) 3.105 .
H(7) C(7) 3.276 .
H(7) C(8) 2.038 .
H(7) C(10) 2.043 .
H(7) C(11) 3.252 .
H(7) C(14) 3.209 66603
H(7) C(31) 3.330 66603
H(7) H(6) 2.345 .
H(7) H(8) 2.356 .
H(7) H(15) 2.569 66603
H(7) H(31) 3.258 66603
H(7) H(35) 3.145 66603
H(7) H(37) 2.647 66603
H(8) F(1) 3.189 55602
H(8) F(2) 2.520 55602
H(8) C(5) 3.563 56603
H(8) C(8) 3.269 .
H(8) C(9) 2.063 .
H(8) C(11) 2.042 .
H(8) C(12) 3.271 .
H(8) C(24) 3.505 66603
H(8) C(31) 3.176 66603
H(8) C(35) 3.371 55602
H(8) H(3) 2.895 56603
H(8) H(7) 2.356 .
H(8) H(9) 2.361 .
H(8) H(31) 2.738 66603
H(8) H(35) 3.429 66603
H(8) H(36) 3.174 66603
H(8) H(37) 2.486 66603
H(8) H(44) 3.423 55502
H(9) F(1) 2.756 55602
H(9) C(7) 3.259 .
H(9) C(9) 3.267 .
H(9) C(10) 2.049 .
H(9) C(12) 2.021 .
H(9) C(30) 3.376 55502
H(9) H(2) 3.474 56603
H(9) H(3) 3.570 56603
H(9) H(8) 2.361 .
H(9) H(10) 2.325 .
H(9) H(24) 3.525 56603
H(9) H(25) 2.996 56603
H(9) H(33) 2.618 55502
H(9) H(34) 3.292 55502
H(9) H(44) 3.209 55502
H(10) O(1) 2.480 56603
H(10) C(3) 2.666 .
H(10) C(4) 2.577 .
H(10) C(7) 2.052 .
H(10) C(8) 3.273 .
H(10) C(10) 3.274 .
H(10) C(11) 2.050 .
H(10) C(30) 3.541 55502
H(10) H(1) 2.011 .
H(10) H(9) 2.325 .
H(10) H(18) 3.344 55502
H(10) H(19) 3.453 55502
H(10) H(33) 3.239 55502
H(10) H(34) 3.191 55502
H(11) S(1) 2.362 .
H(11) F(3) 3.164 45404
H(11) C(5) 3.518 .
H(11) C(21) 3.595 .
H(11) C(33) 3.576 56503
H(11) H(2) 2.757 .
H(11) H(12) 1.584 .
H(11) H(13) 1.584 .
H(11) H(22) 2.773 .
H(11) H(27) 2.934 45404
H(11) H(41) 3.356 56503
H(11) H(43) 3.152 56503
H(12) Cl(1) 3.348 .
H(12) S(1) 2.319 .
H(12) H(5) 3.517 .
H(12) H(11) 1.584 .
H(12) H(12) 3.161 56503
H(12) H(13) 1.584 .
H(12) H(41) 3.356 .
H(12) H(41) 3.349 56503
H(12) H(43) 3.530 .
H(12) H(43) 3.200 56503
H(12) H(46) 2.946 .
H(13) Ru(1) 3.443 .
H(13) Ru(2) 3.551 .
H(13) Cl(1) 2.775 .
H(13) S(1) 2.329 .
H(13) C(1) 2.701 .
H(13) C(2) 3.011 .
H(13) C(5) 3.013 .
H(13) C(6) 2.950 .
H(13) H(2) 2.471 .
H(13) H(5) 2.337 .
H(13) H(11) 1.584 .
H(13) H(12) 1.584 .
H(13) H(41) 3.320 56503
H(14) Ru(2) 3.373 .
H(14) Cl(1) 2.605 .
H(14) S(2) 2.300 .
H(14) O(2) 3.521 66603
H(14) C(1) 3.274 .
H(14) C(2) 3.590 .
H(14) C(20) 3.413 55502
H(14) C(21) 2.963 55502
H(14) H(15) 1.584 .
H(14) H(16) 1.584 .
H(14) H(17) 2.692 55502
H(14) H(18) 3.426 55502
H(14) H(20) 3.502 55502
H(14) H(21) 2.003 55502
H(14) H(22) 3.354 55502
H(14) H(40) 3.143 .
H(15) S(2) 2.324 .
H(15) O(2) 2.804 66603
H(15) C(9) 3.420 66603
H(15) H(6) 3.427 66603
H(15) H(7) 2.569 66603
H(15) H(14) 1.584 .
H(15) H(16) 1.584 .
H(15) H(16) 3.576 66603
H(15) H(21) 2.873 55502
H(15) H(28) 3.216 66603
H(16) Ru(1) 3.376 .
H(16) S(2) 2.327 .
H(16) C(1) 2.743 .
H(16) C(2) 3.007 .
H(16) C(8) 2.951 .
H(16) C(23) 3.581 .
H(16) H(6) 2.340 .
H(16) H(14) 1.584 .
H(16) H(15) 1.584 .
H(16) H(15) 3.576 66603
H(16) H(17) 3.330 55502
H(16) H(21) 3.438 55502
H(16) H(28) 2.796 .
H(17) S(1) 3.573 .
H(17) C(7) 3.520 54502
H(17) C(14) 3.390 54502
H(17) C(15) 2.030 .
H(17) C(16) 2.623 .
H(17) C(19) 3.348 .
H(17) C(21) 2.642 .
H(17) H(14) 2.692 54502
H(17) H(16) 3.330 54502
H(17) H(18) 1.584 .
H(17) H(19) 1.584 .
H(17) H(21) 2.379 .
H(17) H(22) 2.579 .
H(17) H(34) 3.303 .
H(18) Cl(1) 3.351 54502
H(18) C(2) 3.358 54502
H(18) C(3) 2.909 54502
H(18) C(4) 3.254 54502
H(18) C(6) 3.068 54502
H(18) C(7) 3.024 54502
H(18) C(12) 3.278 54502
H(18) C(15) 2.009 .
H(18) C(16) 3.185 .
H(18) C(19) 2.825 .
H(18) C(24) 3.139 .
H(18) H(4) 3.327 54502
H(18) H(5) 2.673 54502
H(18) H(10) 3.344 54502
H(18) H(14) 3.426 54502
H(18) H(17) 1.584 .
H(18) H(19) 1.584 .
H(18) H(21) 3.478 .
H(18) H(29) 2.618 .
H(18) H(30) 3.520 .
H(18) H(34) 2.972 .
H(19) Ru(1) 3.459 .
H(19) S(1) 3.232 .
H(19) C(7) 3.585 54502
H(19) C(12) 3.332 54502
H(19) C(15) 2.022 .
H(19) C(16) 3.190 .
H(19) C(19) 2.910 .
H(19) C(24) 3.297 .
H(19) C(25) 3.443 .
H(19) C(30) 2.708 .
H(19) H(10) 3.453 54502
H(19) H(17) 1.584 .
H(19) H(18) 1.584 .
H(19) H(22) 3.553 .
H(19) H(29) 2.735 .
H(19) H(32) 3.171 .
H(19) H(33) 3.212 .
H(19) H(34) 1.742 .
H(19) H(44) 3.190 .
H(20) F(1) 2.497 45404
H(20) F(3) 3.448 45404
H(20) O(2) 3.041 45404
H(20) C(15) 3.390 .
H(20) C(16) 2.038 .
H(20) C(17) 2.676 .
H(20) C(22) 2.794 .
H(20) C(32) 3.192 54502
H(20) C(35) 3.313 45404
H(20) H(14) 3.502 54502
H(20) H(21) 1.584 .
H(20) H(22) 1.584 .
H(20) H(24) 2.648 .
H(20) H(25) 2.625 .
H(20) H(38) 3.085 54502
H(20) H(39) 3.557 54502
H(20) H(40) 2.524 54502
H(21) Cl(1) 3.119 54502
H(21) O(2) 2.998 45404
H(21) C(14) 2.825 54502
H(21) C(15) 2.848 .
H(21) C(16) 2.053 .
H(21) C(17) 3.210 .
H(21) C(20) 3.001 .
H(21) C(32) 3.423 54502
H(21) H(14) 2.003 54502
H(21) H(15) 2.873 54502
H(21) H(16) 3.438 54502
H(21) H(17) 2.379 .
H(21) H(18) 3.478 .
H(21) H(20) 1.584 .
H(21) H(22) 1.584 .
H(21) H(38) 3.497 54502
H(21) H(40) 2.565 54502
H(22) Ru(1) 3.288 .
H(22) S(1) 2.823 .
H(22) F(1) 3.573 45404
H(22) O(2) 3.266 45404
H(22) C(13) 3.246 .
H(22) C(15) 2.889 .
H(22) C(16) 2.031 .
H(22) C(17) 3.202 .
H(22) C(20) 3.134 .
H(22) C(23) 3.532 45404
H(22) H(11) 2.773 .
H(22) H(14) 3.354 54502
H(22) H(17) 2.579 .
H(22) H(19) 3.553 .
H(22) H(20) 1.584 .
H(22) H(21) 1.584 .
H(22) H(26) 3.346 45404
H(22) H(27) 2.944 45404
H(23) S(3) 3.359 .
H(23) F(3) 3.215 .
H(23) O(1) 2.581 .
H(23) O(2) 3.339 .
H(23) C(1) 3.373 .
H(23) C(2) 3.494 .
H(23) C(16) 3.370 .
H(23) C(17) 2.051 .
H(23) C(18) 2.673 .
H(23) C(23) 2.757 .
H(23) H(6) 3.258 .
H(23) H(24) 1.584 .
H(23) H(25) 1.584 .
H(23) H(27) 2.577 .
H(23) H(28) 2.561 .
H(24) O(1) 3.578 .
H(24) C(16) 2.891 .
H(24) C(17) 2.080 .
H(24) C(18) 3.226 .
H(24) C(21) 3.196 .
H(24) C(32) 2.940 54502
H(24) H(9) 3.525 56603
H(24) H(20) 2.648 .
H(24) H(23) 1.584 .
H(24) H(25) 1.584 .
H(24) H(27) 3.559 .
H(24) H(33) 3.092 45504
H(24) H(38) 2.115 54502
H(24) H(39) 3.282 54502
H(24) H(40) 3.086 54502
H(24) H(43) 3.511 54502
H(25) Ru(1) 3.298 .
H(25) F(1) 3.390 45404
H(25) O(1) 3.501 .
H(25) C(1) 2.633 .
H(25) C(2) 2.700 .
H(25) C(3) 3.430 .
H(25) C(16) 2.838 .
H(25) C(17) 2.002 .
H(25) C(18) 3.179 .
H(25) C(21) 3.175 .
H(25) H(2) 3.443 .
H(25) H(9) 2.996 56603
H(25) H(20) 2.625 .
H(25) H(23) 1.584 .
H(25) H(24) 1.584 .
H(25) H(28) 3.587 .
H(25) H(38) 3.543 54502
H(26) S(2) 3.542 .
H(26) C(17) 3.406 .
H(26) C(18) 2.088 .
H(26) C(19) 2.736 .
H(26) C(24) 2.779 .
H(26) H(22) 3.346 55504
H(26) H(27) 1.584 .
H(26) H(28) 1.584 .
H(26) H(30) 2.646 .
H(26) H(31) 2.578 .
H(27) F(3) 3.197 .
H(27) O(2) 3.086 .
H(27) C(17) 2.850 .
H(27) C(18) 2.042 .
H(27) C(19) 3.182 .
H(27) C(22) 3.116 .
H(27) H(11) 2.934 55504
H(27) H(22) 2.944 55504
H(27) H(23) 2.577 .
H(27) H(24) 3.559 .
H(27) H(26) 1.584 .
H(27) H(28) 1.584 .
H(27) H(30) 3.503 .
H(28) Ru(1) 3.304 .
H(28) S(2) 3.397 .
H(28) O(2) 2.969 .
H(28) C(1) 3.453 .
H(28) C(14) 3.400 .
H(28) C(17) 2.833 .
H(28) C(18) 2.011 .
H(28) C(19) 3.227 .
H(28) C(22) 3.126 .
H(28) H(6) 2.872 .
H(28) H(15) 3.216 66603
H(28) H(16) 2.796 .
H(28) H(23) 2.561 .
H(28) H(25) 3.587 .
H(28) H(26) 1.584 .
H(28) H(27) 1.584 .
H(29) F(2) 2.840 55404
H(29) C(6) 3.411 54502
H(29) C(15) 2.651 .
H(29) C(18) 3.368 .
H(29) C(19) 2.039 .
H(29) C(20) 2.823 .
H(29) C(30) 3.198 .
H(29) H(4) 2.880 54502
H(29) H(5) 3.351 54502
H(29) H(18) 2.618 .
H(29) H(19) 2.735 .
H(29) H(30) 1.584 .
H(29) H(31) 1.584 .
H(29) H(32) 2.778 .
H(29) H(34) 2.757 .
H(29) H(37) 3.525 .
H(30) F(2) 3.534 55404
H(30) C(6) 3.583 54502
H(30) C(15) 3.164 .
H(30) C(18) 2.872 .
H(30) C(19) 2.065 .
H(30) C(23) 3.128 .
H(30) C(34) 2.923 55504
H(30) H(4) 2.957 54502
H(30) H(5) 3.346 54502
H(30) H(18) 3.520 .
H(30) H(26) 2.646 .
H(30) H(27) 3.503 .
H(30) H(29) 1.584 .
H(30) H(31) 1.584 .
H(30) H(44) 2.888 55504
H(30) H(45) 2.979 55504
H(30) H(46) 2.430 55504
H(31) Ru(1) 3.425 .
H(31) S(2) 2.872 .
H(31) F(2) 3.135 55404
H(31) C(10) 3.338 66603
H(31) C(15) 3.218 .
H(31) C(18) 2.855 .
H(31) C(19) 2.048 .
H(31) C(23) 3.124 .
H(31) H(7) 3.258 66603
H(31) H(8) 2.738 66603
H(31) H(26) 2.578 .
H(31) H(29) 1.584 .
H(31) H(30) 1.584 .
H(31) H(32) 3.349 .
H(31) H(37) 2.743 .
H(32) F(2) 2.609 55404
H(32) F(3) 3.505 55404
H(32) O(1) 3.408 55404
H(32) C(24) 3.481 .
H(32) C(25) 2.034 .
H(32) C(26) 2.651 .
H(32) C(29) 3.372 .
H(32) C(31) 2.695 .
H(32) C(35) 3.504 55404
H(32) H(19) 3.171 .
H(32) H(29) 2.778 .
H(32) H(31) 3.349 .
H(32) H(33) 1.584 .
H(32) H(34) 1.584 .
H(32) H(36) 2.411 .
H(32) H(37) 2.656 .
H(33) C(11) 3.185 54502
H(33) C(12) 3.500 54502
H(33) C(25) 2.031 .
H(33) C(26) 3.166 .
H(33) C(29) 2.830 .
H(33) C(32) 3.502 66503
H(33) C(34) 3.089 .
H(33) H(9) 2.618 54502
H(33) H(10) 3.239 54502
H(33) H(19) 3.212 .
H(33) H(24) 3.092 55404
H(33) H(32) 1.584 .
H(33) H(34) 1.584 .
H(33) H(36) 3.436 .
H(33) H(38) 3.115 66503
H(33) H(39) 2.980 66503
H(33) H(44) 2.602 .
H(33) H(45) 3.440 .
H(34) Ru(2) 3.500 .
H(34) C(11) 3.421 54502
H(34) C(12) 3.366 54502
H(34) C(15) 3.350 .
H(34) C(20) 2.661 .
H(34) C(24) 3.484 .
H(34) C(25) 2.045 .
H(34) C(26) 3.226 .
H(34) C(29) 2.918 .
H(34) C(34) 3.203 .
H(34) H(9) 3.292 54502
H(34) H(10) 3.191 54502
H(34) H(17) 3.303 .
H(34) H(18) 2.972 .
H(34) H(19) 1.742 .
H(34) H(29) 2.757 .
H(34) H(32) 1.584 .
H(34) H(33) 1.584 .
H(34) H(44) 2.634 .
H(35) S(2) 3.539 .
H(35) S(3) 3.523 66603
H(35) O(2) 3.566 66603
H(35) O(3) 2.509 66603
H(35) C(25) 3.346 .
H(35) C(26) 2.034 .
H(35) C(27) 2.666 .
H(35) C(32) 2.753 .
H(35) H(3) 2.832 65501
H(35) H(7) 3.145 66603
H(35) H(8) 3.429 66603
H(35) H(36) 1.584 .
H(35) H(37) 1.584 .
H(35) H(39) 2.518 .
H(35) H(40) 2.675 .
H(35) H(42) 3.112 66503
H(35) H(45) 3.595 66503
H(36) F(2) 3.094 55404
H(36) F(3) 3.284 55404
H(36) C(5) 3.593 65501
H(36) C(25) 2.799 .
H(36) C(26) 2.042 .
H(36) C(27) 3.220 .
H(36) C(28) 3.591 66503
H(36) C(30) 3.002 .
H(36) C(33) 3.069 66503
H(36) H(3) 2.690 65501
H(36) H(8) 3.174 66603
H(36) H(32) 2.411 .
H(36) H(33) 3.436 .
H(36) H(35) 1.584 .
H(36) H(37) 1.584 .
H(36) H(39) 3.572 .
H(36) H(41) 3.394 66503
H(36) H(42) 2.176 66503
H(37) Ru(2) 3.338 .
H(37) S(2) 2.703 .
H(37) F(2) 3.195 55404
H(37) C(9) 3.206 66603
H(37) C(10) 3.113 66603
H(37) C(24) 3.539 .
H(37) C(25) 2.876 .
H(37) C(26) 2.039 .
H(37) C(27) 3.199 .
H(37) C(30) 3.208 .
H(37) H(3) 3.282 65501
H(37) H(7) 2.647 66603
H(37) H(8) 2.486 66603
H(37) H(29) 3.525 .
H(37) H(31) 2.743 .
H(37) H(32) 2.656 .
H(37) H(35) 1.584 .
H(37) H(36) 1.584 .
H(38) Cl(1) 3.487 .
H(38) C(22) 3.054 55502
H(38) C(26) 3.355 .
H(38) C(27) 2.025 .
H(38) C(28) 2.666 .
H(38) C(33) 2.767 .
H(38) H(20) 3.085 55502
H(38) H(21) 3.497 55502
H(38) H(24) 2.115 55502
H(38) H(25) 3.543 55502
H(38) H(33) 3.115 66503
H(38) H(39) 1.584 .
H(38) H(40) 1.584 .
H(38) H(42) 2.612 .
H(38) H(43) 2.643 .
H(39) F(1) 3.369 66603
H(39) O(3) 3.109 66603
H(39) C(25) 3.131 66503
H(39) C(26) 2.820 .
H(39) C(26) 3.570 66503
H(39) C(27) 2.027 .
H(39) C(28) 3.204 .
H(39) C(28) 3.444 66503
H(39) C(29) 3.021 66503
H(39) C(30) 3.525 66503
H(39) C(31) 3.095 .
H(39) C(34) 3.374 66503
H(39) H(20) 3.557 55502
H(39) H(24) 3.282 55502
H(39) H(33) 2.980 66503
H(39) H(35) 2.518 .
H(39) H(36) 3.572 .
H(39) H(38) 1.584 .
H(39) H(40) 1.584 .
H(39) H(45) 2.958 66503
H(40) Ru(2) 3.284 .
H(40) Cl(1) 3.299 .
H(40) F(1) 3.339 66603
H(40) O(2) 3.172 66603
H(40) O(3) 3.321 66603
H(40) C(21) 2.951 55502
H(40) C(26) 2.889 .
H(40) C(27) 2.033 .
H(40) C(28) 3.217 .
H(40) C(31) 3.217 .
H(40) H(14) 3.143 .
H(40) H(20) 2.524 55502
H(40) H(21) 2.565 55502
H(40) H(24) 3.086 55502
H(40) H(35) 2.675 .
H(40) H(38) 1.584 .
H(40) H(39) 1.584 .
H(41) C(5) 3.088 56503
H(41) C(6) 2.958 56503
H(41) C(13) 3.538 56503
H(41) C(27) 3.370 .
H(41) C(28) 2.028 .
H(41) C(29) 2.650 .
H(41) C(34) 2.755 .
H(41) H(2) 3.261 56503
H(41) H(3) 3.002 56503
H(41) H(4) 2.787 56503
H(41) H(5) 3.060 56503
H(41) H(11) 3.356 56503
H(41) H(12) 3.356 .
H(41) H(12) 3.349 56503
H(41) H(13) 3.320 56503
H(41) H(36) 3.394 66503
H(41) H(42) 1.584 .
H(41) H(43) 1.584 .
H(41) H(45) 2.663 .
H(41) H(46) 2.505 .
H(42) F(3) 3.150 55502
H(42) C(5) 3.419 56503
H(42) C(26) 3.595 66503
H(42) C(27) 2.897 .
H(42) C(28) 2.055 .
H(42) C(29) 3.192 .
H(42) C(31) 2.985 66503
H(42) C(32) 3.187 .
H(42) H(2) 3.470 56503
H(42) H(3) 2.951 56503
H(42) H(35) 3.112 66503
H(42) H(36) 2.176 66503
H(42) H(38) 2.612 .
H(42) H(41) 1.584 .
H(42) H(43) 1.584 .
H(42) H(45) 3.565 .
H(43) Ru(2) 3.268 .
H(43) Cl(1) 2.677 .
H(43) C(13) 3.546 56503
H(43) C(27) 2.896 .
H(43) C(28) 2.067 .
H(43) C(29) 3.251 .
H(43) C(32) 3.201 .
H(43) H(11) 3.152 56503
H(43) H(12) 3.530 .
H(43) H(12) 3.200 56503
H(43) H(24) 3.511 55502
H(43) H(38) 2.643 .
H(43) H(41) 1.584 .
H(43) H(42) 1.584 .
H(44) S(1) 3.400 .
H(44) C(10) 3.568 54502
H(44) C(11) 3.430 54502
H(44) C(25) 2.687 .
H(44) C(28) 3.389 .
H(44) C(29) 2.063 .
H(44) C(30) 2.777 .
H(44) H(8) 3.423 54502
H(44) H(9) 3.209 54502
H(44) H(19) 3.190 .
H(44) H(30) 2.888 45404
H(44) H(33) 2.602 .
H(44) H(34) 2.634 .
H(44) H(45) 1.584 .
H(44) H(46) 1.584 .
H(45) F(1) 3.529 55401
H(45) F(2) 3.452 55401
H(45) O(3) 2.599 55401
H(45) C(6) 3.323 56503
H(45) C(25) 3.167 .
H(45) C(28) 2.871 .
H(45) C(29) 2.035 .
H(45) C(33) 3.198 .
H(45) H(4) 2.440 56503
H(45) H(30) 2.979 45404
H(45) H(33) 3.440 .
H(45) H(35) 3.595 66503
H(45) H(39) 2.958 66503
H(45) H(41) 2.663 .
H(45) H(42) 3.565 .
H(45) H(44) 1.584 .
H(45) H(46) 1.584 .
H(46) Ru(2) 3.369 .
H(46) S(1) 2.763 .
H(46) C(13) 3.382 .
H(46) C(24) 3.375 45404
H(46) C(25) 3.219 .
H(46) C(28) 2.833 .
H(46) C(29) 2.018 .
H(46) C(33) 3.117 .
H(46) H(4) 2.941 56503
H(46) H(5) 3.594 56503
H(46) H(12) 2.946 .
H(46) H(30) 2.430 45404
H(46) H(41) 2.505 .
H(46) H(44) 1.584 .
H(46) H(45) 1.584 .

loop_
_geom_torsion_atom_site_label_1
_geom_torsion_atom_site_label_2
_geom_torsion_atom_site_label_3
_geom_torsion_atom_site_label_4
_geom_torsion
Ru(2) Ru(1) S(1) C(13) -110.82(16)
S(1) Ru(1) Ru(2) Cl(1) 88.64(4)
S(1) Ru(1) Ru(2) S(2) 176.47(5)
S(1) Ru(1) Ru(2) C(25) -88.09(11)
S(1) Ru(1) Ru(2) C(26) -127.85(13)
S(1) Ru(1) Ru(2) C(27) -160.6(3)
S(1) Ru(1) Ru(2) C(28) -17.0(3)
S(1) Ru(1) Ru(2) C(29) -48.58(14)
Ru(2) Ru(1) S(2) C(14) 113.47(15)
S(2) Ru(1) Ru(2) Cl(1) -87.83(4)
S(2) Ru(1) Ru(2) S(1) -176.47(5)
S(2) Ru(1) Ru(2) C(25) 95.43(11)
S(2) Ru(1) Ru(2) C(26) 55.68(13)
S(2) Ru(1) Ru(2) C(27) 23.0(3)
S(2) Ru(1) Ru(2) C(28) 166.6(3)
S(2) Ru(1) Ru(2) C(29) 134.95(14)
Ru(2) Ru(1) C(1) C(2) -170.5(18)
C(1) Ru(1) Ru(2) Cl(1) -0.44(10)
C(1) Ru(1) Ru(2) S(1) -89.08(11)
C(1) Ru(1) Ru(2) S(2) 87.39(11)
C(1) Ru(1) Ru(2) C(25) -177.18(14)
C(1) Ru(1) Ru(2) C(26) 143.07(17)
C(1) Ru(1) Ru(2) C(27) 110.4(3)
C(1) Ru(1) Ru(2) C(28) -106.1(4)
C(1) Ru(1) Ru(2) C(29) -137.67(17)
Ru(2) Ru(1) C(15) C(16) -142.3(2)
Ru(2) Ru(1) C(15) C(19) 99.9(2)
Ru(2) Ru(1) C(15) C(20) -27.1(4)
C(15) Ru(1) Ru(2) Cl(1) 161.92(10)
C(15) Ru(1) Ru(2) S(1) 73.28(11)
C(15) Ru(1) Ru(2) S(2) -110.24(11)
C(15) Ru(1) Ru(2) C(25) -14.81(15)
C(15) Ru(1) Ru(2) C(26) -54.56(17)
C(15) Ru(1) Ru(2) C(27) -87.3(3)
C(15) Ru(1) Ru(2) C(28) 56.3(4)
C(15) Ru(1) Ru(2) C(29) 24.70(17)
Ru(2) Ru(1) C(16) C(15) 58.9(2)
Ru(2) Ru(1) C(16) C(17) 174.9(2)
Ru(2) Ru(1) C(16) C(21) -62.4(4)
C(16) Ru(1) Ru(2) Cl(1) 127.49(16)
C(16) Ru(1) Ru(2) S(1) 38.85(16)
C(16) Ru(1) Ru(2) S(2) -144.68(16)
C(16) Ru(1) Ru(2) C(25) -49.24(19)
C(16) Ru(1) Ru(2) C(26) -89.0(2)
C(16) Ru(1) Ru(2) C(27) -121.7(3)
C(16) Ru(1) Ru(2) C(28) 21.9(4)
C(16) Ru(1) Ru(2) C(29) -9.7(2)
Ru(2) Ru(1) C(17) C(16) -38.3(12)
Ru(2) Ru(1) C(17) C(18) 78.4(11)
Ru(2) Ru(1) C(17) C(22) -161.2(9)
C(17) Ru(1) Ru(2) Cl(1) 161.9(11)
C(17) Ru(1) Ru(2) S(1) 73.3(11)
C(17) Ru(1) Ru(2) S(2) -110.3(11)
C(17) Ru(1) Ru(2) C(25) -14.8(11)
C(17) Ru(1) Ru(2) C(26) -54.6(11)
C(17) Ru(1) Ru(2) C(27) -87.3(11)
C(17) Ru(1) Ru(2) C(28) 56.3(12)
C(17) Ru(1) Ru(2) C(29) 24.7(11)
Ru(2) Ru(1) C(18) C(17) -171.6(2)
Ru(2) Ru(1) C(18) C(19) -55.8(3)
Ru(2) Ru(1) C(18) C(23) 66.4(5)
C(18) Ru(1) Ru(2) Cl(1) -126.33(19)
C(18) Ru(1) Ru(2) S(1) 145.03(19)
C(18) Ru(1) Ru(2) S(2) -38.50(19)
C(18) Ru(1) Ru(2) C(25) 56.9(2)
C(18) Ru(1) Ru(2) C(26) 17.2(2)
C(18) Ru(1) Ru(2) C(27) -15.5(3)
C(18) Ru(1) Ru(2) C(28) 128.1(4)
C(18) Ru(1) Ru(2) C(29) 96.4(2)
Ru(2) Ru(1) C(19) C(15) -96.1(2)
Ru(2) Ru(1) C(19) C(18) 145.5(2)
Ru(2) Ru(1) C(19) C(24) 27.5(4)
C(19) Ru(1) Ru(2) Cl(1) -159.57(11)
C(19) Ru(1) Ru(2) S(1) 111.79(11)
C(19) Ru(1) Ru(2) S(2) -71.74(11)
C(19) Ru(1) Ru(2) C(25) 23.70(15)
C(19) Ru(1) Ru(2) C(26) -16.05(17)
C(19) Ru(1) Ru(2) C(27) -48.8(3)
C(19) Ru(1) Ru(2) C(28) 94.8(4)
C(19) Ru(1) Ru(2) C(29) 63.21(17)
S(1) Ru(1) S(2) Ru(2) -2.94(4)
S(1) Ru(1) S(2) C(14) 110.54(15)
S(2) Ru(1) S(1) Ru(2) 2.94(4)
S(2) Ru(1) S(1) C(13) -107.89(15)
S(1) Ru(1) C(1) C(2) 136.3(18)
C(1) Ru(1) S(1) Ru(2) 96.40(12)
C(1) Ru(1) S(1) C(13) -14.4(2)
S(1) Ru(1) C(15) C(16) -92.3(2)
S(1) Ru(1) C(15) C(19) 149.8(2)
S(1) Ru(1) C(15) C(20) 22.9(4)
C(15) Ru(1) S(1) Ru(2) -118.18(12)
C(15) Ru(1) S(1) C(13) 131.00(19)
S(1) Ru(1) C(16) C(15) 89.0(2)
S(1) Ru(1) C(16) C(17) -154.9(2)
S(1) Ru(1) C(16) C(21) -32.3(4)
C(16) Ru(1) S(1) Ru(2) -155.61(12)
C(16) Ru(1) S(1) C(13) 93.57(19)
S(1) Ru(1) C(17) C(16) 31.2(3)
S(1) Ru(1) C(17) C(18) 148.0(2)
S(1) Ru(1) C(17) C(22) -91.6(3)
C(17) Ru(1) S(1) Ru(2) -173.72(15)
C(17) Ru(1) S(1) C(13) 75.5(2)
S(1) Ru(1) C(18) C(17) -65.0(4)
S(1) Ru(1) C(18) C(19) 50.8(4)
S(1) Ru(1) C(18) C(23) 173.0(3)
C(18) Ru(1) S(1) Ru(2) -131.6(2)
C(18) Ru(1) S(1) C(13) 117.6(3)
S(1) Ru(1) C(19) C(15) -35.9(3)
S(1) Ru(1) C(19) C(18) -154.3(2)
S(1) Ru(1) C(19) C(24) 87.7(3)
C(19) Ru(1) S(1) Ru(2) -98.41(13)
C(19) Ru(1) S(1) C(13) 150.8(2)
S(2) Ru(1) C(1) C(2) -117.3(18)
C(1) Ru(1) S(2) Ru(2) -97.41(12)
C(1) Ru(1) S(2) C(14) 16.06(19)
S(2) Ru(1) C(15) C(16) 158.30(19)
S(2) Ru(1) C(15) C(19) 40.4(3)
S(2) Ru(1) C(15) C(20) -86.5(3)
C(15) Ru(1) S(2) Ru(2) 98.07(13)
C(15) Ru(1) S(2) C(14) -148.46(19)
S(2) Ru(1) C(16) C(15) -43.0(4)
S(2) Ru(1) C(16) C(17) 73.1(3)
S(2) Ru(1) C(16) C(21) -164.3(2)
C(16) Ru(1) S(2) Ru(2) 126.4(2)
C(16) Ru(1) S(2) C(14) -120.1(3)
S(2) Ru(1) C(17) C(16) -144.7(2)
S(2) Ru(1) C(17) C(18) -27.9(3)
S(2) Ru(1) C(17) C(22) 92.5(3)
C(17) Ru(1) S(2) Ru(2) 173.57(16)
C(17) Ru(1) S(2) C(14) -73.0(2)
S(2) Ru(1) C(18) C(17) 158.5(2)
S(2) Ru(1) C(18) C(19) -85.8(2)
S(2) Ru(1) C(18) C(23) 36.4(4)
C(18) Ru(1) S(2) Ru(2) 157.06(13)
C(18) Ru(1) S(2) C(14) -89.46(19)
S(2) Ru(1) C(19) C(15) -145.6(2)
S(2) Ru(1) C(19) C(18) 96.0(2)
S(2) Ru(1) C(19) C(24) -21.9(4)
C(19) Ru(1) S(2) Ru(2) 120.02(12)
C(19) Ru(1) S(2) C(14) -126.51(19)
C(1) Ru(1) C(15) C(16) 6.1(3)
C(1) Ru(1) C(15) C(19) -111.8(3)
C(1) Ru(1) C(15) C(20) 121.3(4)
C(15) Ru(1) C(1) C(2) 38.7(19)
C(1) Ru(1) C(16) C(15) -176.4(2)
C(1) Ru(1) C(16) C(17) -60.3(2)
C(1) Ru(1) C(16) C(21) 62.3(4)
C(16) Ru(1) C(1) C(2) 42.5(19)
C(1) Ru(1) C(17) C(16) 124.1(2)
C(1) Ru(1) C(17) C(18) -119.1(2)
C(1) Ru(1) C(17) C(22) 1.3(3)
C(17) Ru(1) C(1) C(2) 11.2(18)
C(1) Ru(1) C(18) C(17) 64.8(2)
C(1) Ru(1) C(18) C(19) -179.4(2)
C(1) Ru(1) C(18) C(23) -57.2(4)
C(18) Ru(1) C(1) C(2) -22.1(19)
C(1) Ru(1) C(19) C(15) 119.3(3)
C(1) Ru(1) C(19) C(18) 0.9(3)
C(1) Ru(1) C(19) C(24) -117.0(4)
C(19) Ru(1) C(1) C(2) -23(2)
C(15) Ru(1) C(16) C(17) 116.1(3)
C(15) Ru(1) C(16) C(21) -121.3(5)
C(16) Ru(1) C(15) C(19) -117.9(3)
C(16) Ru(1) C(15) C(20) 115.2(4)
C(15) Ru(1) C(17) C(16) -38.4(2)
C(15) Ru(1) C(17) C(18) 78.4(2)
C(15) Ru(1) C(17) C(22) -161.2(4)
C(17) Ru(1) C(15) C(16) 37.7(2)
C(17) Ru(1) C(15) C(19) -80.1(3)
C(17) Ru(1) C(15) C(20) 152.9(4)
C(15) Ru(1) C(18) C(17) -80.3(2)
C(15) Ru(1) C(18) C(19) 35.4(2)
C(15) Ru(1) C(18) C(23) 157.6(5)
C(18) Ru(1) C(15) C(16) 80.4(2)
C(18) Ru(1) C(15) C(19) -37.4(2)
C(18) Ru(1) C(15) C(20) -164.4(4)
C(15) Ru(1) C(19) C(18) -118.4(4)
C(15) Ru(1) C(19) C(24) 123.6(5)
C(19) Ru(1) C(15) C(16) 117.9(3)
C(19) Ru(1) C(15) C(20) -126.9(5)
C(16) Ru(1) C(17) C(18) 116.8(3)
C(16) Ru(1) C(17) C(22) -122.8(4)
C(17) Ru(1) C(16) C(15) -116.1(3)
C(17) Ru(1) C(16) C(21) 122.6(5)
C(16) Ru(1) C(18) C(17) -37.4(2)
C(16) Ru(1) C(18) C(19) 78.3(2)
C(16) Ru(1) C(18) C(23) -159.5(5)
C(18) Ru(1) C(16) C(15) -78.2(2)
C(18) Ru(1) C(16) C(17) 37.9(2)
C(18) Ru(1) C(16) C(21) 160.5(4)
C(16) Ru(1) C(19) C(15) 37.9(2)
C(16) Ru(1) C(19) C(18) -80.5(2)
C(16) Ru(1) C(19) C(24) 161.5(4)
C(19) Ru(1) C(16) C(15) -35.6(2)
C(19) Ru(1) C(16) C(17) 80.4(2)
C(19) Ru(1) C(16) C(21) -156.9(4)
C(17) Ru(1) C(18) C(19) 115.7(3)
C(17) Ru(1) C(18) C(23) -122.1(5)
C(18) Ru(1) C(17) C(16) -116.8(3)
C(18) Ru(1) C(17) C(22) 120.4(4)
C(17) Ru(1) C(19) C(15) 80.1(3)
C(17) Ru(1) C(19) C(18) -38.3(2)
C(17) Ru(1) C(19) C(24) -156.3(4)
C(19) Ru(1) C(17) C(16) -78.6(2)
C(19) Ru(1) C(17) C(18) 38.2(2)
C(19) Ru(1) C(17) C(22) 158.6(4)
C(18) Ru(1) C(19) C(15) 118.4(4)
C(18) Ru(1) C(19) C(24) -118.0(4)
C(19) Ru(1) C(18) C(17) -115.7(3)
C(19) Ru(1) C(18) C(23) 122.2(5)
Ru(1) Ru(2) S(1) C(13) 112.03(17)
Ru(1) Ru(2) S(2) C(14) -109.00(17)
Ru(1) Ru(2) C(25) C(26) -119.5(2)
Ru(1) Ru(2) C(25) C(29) 123.0(2)
Ru(1) Ru(2) C(25) C(30) 0.8(3)
Ru(1) Ru(2) C(26) C(25) 80.5(2)
Ru(1) Ru(2) C(26) C(27) -160.97(19)
Ru(1) Ru(2) C(26) C(31) -40.4(4)
Ru(1) Ru(2) C(27) C(26) 46.1(4)
Ru(1) Ru(2) C(27) C(28) 162.1(2)
Ru(1) Ru(2) C(27) C(32) -76.4(5)
Ru(1) Ru(2) C(28) C(27) -159.3(2)
Ru(1) Ru(2) C(28) C(29) -43.2(5)
Ru(1) Ru(2) C(28) C(33) 79.5(6)
Ru(1) Ru(2) C(29) C(25) -77.6(2)
Ru(1) Ru(2) C(29) C(28) 163.88(19)
Ru(1) Ru(2) C(29) C(34) 43.0(4)
Cl(1) Ru(2) S(1) Ru(1) -94.17(3)
Cl(1) Ru(2) S(1) C(13) 17.87(17)
Cl(1) Ru(2) S(2) Ru(1) 94.66(3)
Cl(1) Ru(2) S(2) C(14) -14.35(17)
Cl(1) Ru(2) C(25) C(26) 67.7(3)
Cl(1) Ru(2) C(25) C(29) -49.8(3)
Cl(1) Ru(2) C(25) C(30) -172.0(2)
Cl(1) Ru(2) C(26) C(25) -147.9(2)
Cl(1) Ru(2) C(26) C(27) -29.4(2)
Cl(1) Ru(2) C(26) C(31) 91.1(4)
Cl(1) Ru(2) C(27) C(26) 157.0(2)
Cl(1) Ru(2) C(27) C(28) -87.0(2)
Cl(1) Ru(2) C(27) C(32) 34.5(3)
Cl(1) Ru(2) C(28) C(27) 94.5(2)
Cl(1) Ru(2) C(28) C(29) -149.3(2)
Cl(1) Ru(2) C(28) C(33) -26.6(3)
Cl(1) Ru(2) C(29) C(25) 155.7(2)
Cl(1) Ru(2) C(29) C(28) 37.2(2)
Cl(1) Ru(2) C(29) C(34) -83.7(4)
S(1) Ru(2) S(2) Ru(1) 2.93(4)
S(1) Ru(2) S(2) C(14) -106.08(17)
S(2) Ru(2) S(1) Ru(1) -2.93(4)
S(2) Ru(2) S(1) C(13) 109.10(17)
S(1) Ru(2) C(25) C(26) -174.1(2)
S(1) Ru(2) C(25) C(29) 68.4(2)
S(1) Ru(2) C(25) C(30) -53.8(3)
C(25) Ru(2) S(1) Ru(1) 109.47(10)
C(25) Ru(2) S(1) C(13) -138.50(19)
S(1) Ru(2) C(26) C(25) 8.7(3)
S(1) Ru(2) C(26) C(27) 127.2(2)
S(1) Ru(2) C(26) C(31) -112.3(3)
C(26) Ru(2) S(1) Ru(1) 104.16(15)
C(26) Ru(2) S(1) C(13) -143.8(2)
S(1) Ru(2) C(27) C(26) -104.8(2)
S(1) Ru(2) C(27) C(28) 11.2(3)
S(1) Ru(2) C(27) C(32) 132.7(2)
C(27) Ru(2) S(1) Ru(1) 167.0(2)
C(27) Ru(2) S(1) C(13) -80.9(2)
S(1) Ru(2) C(28) C(27) -173.6(2)
S(1) Ru(2) C(28) C(29) -57.4(2)
S(1) Ru(2) C(28) C(33) 65.2(4)
C(28) Ru(2) S(1) Ru(1) 174.30(13)
C(28) Ru(2) S(1) C(13) -73.7(2)
S(1) Ru(2) C(29) C(25) -114.4(2)
S(1) Ru(2) C(29) C(28) 127.1(2)
S(1) Ru(2) C(29) C(34) 6.2(4)
C(29) Ru(2) S(1) Ru(1) 143.50(12)
C(29) Ru(2) S(1) C(13) -104.5(2)
S(2) Ru(2) C(25) C(26) -62.9(2)
S(2) Ru(2) C(25) C(29) 179.6(2)
S(2) Ru(2) C(25) C(30) 57.4(3)
C(25) Ru(2) S(2) Ru(1) -105.56(12)
C(25) Ru(2) S(2) C(14) 145.4(2)
S(2) Ru(2) C(26) C(25) 121.9(2)
S(2) Ru(2) C(26) C(27) -119.6(2)
S(2) Ru(2) C(26) C(31) 0.9(3)
C(26) Ru(2) S(2) Ru(1) -137.75(11)
C(26) Ru(2) S(2) C(14) 113.2(2)
S(2) Ru(2) C(27) C(26) 65.1(2)
S(2) Ru(2) C(27) C(28) -178.9(2)
S(2) Ru(2) C(27) C(32) -57.4(3)
C(27) Ru(2) S(2) Ru(1) -171.37(12)
C(27) Ru(2) S(2) C(14) 79.6(2)
S(2) Ru(2) C(28) C(27) 1.8(4)
S(2) Ru(2) C(28) C(29) 117.9(2)
S(2) Ru(2) C(28) C(33) -119.4(3)
C(28) Ru(2) S(2) Ru(1) -172.5(2)
C(28) Ru(2) S(2) C(14) 78.5(2)
S(2) Ru(2) C(29) C(25) -0.6(3)
S(2) Ru(2) C(29) C(28) -119.1(2)
S(2) Ru(2) C(29) C(34) 120.0(3)
C(29) Ru(2) S(2) Ru(1) -105.2(2)
C(29) Ru(2) S(2) C(14) 145.8(2)
C(25) Ru(2) C(26) C(27) 118.5(3)
C(25) Ru(2) C(26) C(31) -121.0(5)
C(26) Ru(2) C(25) C(29) -117.5(3)
C(26) Ru(2) C(25) C(30) 120.4(4)
C(25) Ru(2) C(27) C(26) -36.3(2)
C(25) Ru(2) C(27) C(28) 79.6(2)
C(25) Ru(2) C(27) C(32) -158.9(3)
C(27) Ru(2) C(25) C(26) 37.2(2)
C(27) Ru(2) C(25) C(29) -80.3(2)
C(27) Ru(2) C(25) C(30) 157.5(4)
C(25) Ru(2) C(28) C(27) -79.6(2)
C(25) Ru(2) C(28) C(29) 36.5(2)
C(25) Ru(2) C(28) C(33) 159.2(4)
C(28) Ru(2) C(25) C(26) 80.5(2)
C(28) Ru(2) C(25) C(29) -36.9(2)
C(28) Ru(2) C(25) C(30) -159.1(4)
C(25) Ru(2) C(29) C(28) -118.5(3)
C(25) Ru(2) C(29) C(34) 120.6(5)
C(29) Ru(2) C(25) C(26) 117.5(3)
C(29) Ru(2) C(25) C(30) -122.2(4)
C(26) Ru(2) C(27) C(28) 115.9(3)
C(26) Ru(2) C(27) C(32) -122.6(4)
C(27) Ru(2) C(26) C(25) -118.5(3)
C(27) Ru(2) C(26) C(31) 120.5(4)
C(26) Ru(2) C(28) C(27) -38.1(2)
C(26) Ru(2) C(28) C(29) 78.1(2)
C(26) Ru(2) C(28) C(33) -159.3(4)
C(28) Ru(2) C(26) C(25) -79.7(2)
C(28) Ru(2) C(26) C(27) 38.8(2)
C(28) Ru(2) C(26) C(31) 159.3(4)
C(26) Ru(2) C(29) C(25) 37.1(2)
C(26) Ru(2) C(29) C(28) -81.4(2)
C(26) Ru(2) C(29) C(34) 157.7(4)
C(29) Ru(2) C(26) C(25) -37.3(2)
C(29) Ru(2) C(26) C(27) 81.2(2)
C(29) Ru(2) C(26) C(31) -158.3(4)
C(27) Ru(2) C(28) C(29) 116.2(3)
C(27) Ru(2) C(28) C(33) -121.2(5)
C(28) Ru(2) C(27) C(26) -115.9(3)
C(28) Ru(2) C(27) C(32) 121.5(4)
C(27) Ru(2) C(29) C(25) 79.8(2)
C(27) Ru(2) C(29) C(28) -38.7(2)
C(27) Ru(2) C(29) C(34) -159.6(4)
C(29) Ru(2) C(27) C(26) -78.1(2)
C(29) Ru(2) C(27) C(28) 37.8(2)
C(29) Ru(2) C(27) C(32) 159.3(3)
C(28) Ru(2) C(29) C(25) 118.5(3)
C(28) Ru(2) C(29) C(34) -120.9(5)
C(29) Ru(2) C(28) C(27) -116.2(3)
C(29) Ru(2) C(28) C(33) 122.7(4)
O(1) S(3) C(35) F(1) -175.6(3)
O(1) S(3) C(35) F(2) -56.1(4)
O(1) S(3) C(35) F(3) 63.6(3)
O(2) S(3) C(35) F(1) 63.2(4)
O(2) S(3) C(35) F(2) -177.3(3)
O(2) S(3) C(35) F(3) -57.5(3)
O(3) S(3) C(35) F(1) -56.0(4)
O(3) S(3) C(35) F(2) 63.5(3)
O(3) S(3) C(35) F(3) -176.7(3)
Ru(1) C(1) C(2) C(3) 160(4)
C(1) C(2) C(3) C(4) 87(5)
C(1) C(2) C(3) C(7) -89(5)
C(2) C(3) C(4) C(5) 16.2(6)
C(2) C(3) C(4) C(6) -50.8(5)
C(2) C(3) C(7) C(8) -9.5(6)
C(2) C(3) C(7) C(12) 167.1(4)
C(4) C(3) C(7) C(8) 174.5(4)
C(4) C(3) C(7) C(12) -8.9(6)
C(7) C(3) C(4) C(5) -167.7(4)
C(7) C(3) C(4) C(6) 125.2(4)
C(3) C(4) C(5) C(6) -103.6(4)
C(3) C(4) C(6) C(5) 111.4(4)
C(3) C(7) C(8) C(9) 175.5(4)
C(3) C(7) C(12) C(11) -175.5(4)
C(8) C(7) C(12) C(11) 1.2(6)
C(12) C(7) C(8) C(9) -1.2(7)
C(7) C(8) C(9) C(10) 0.0(6)
C(8) C(9) C(10) C(11) 1.2(7)
C(9) C(10) C(11) C(12) -1.3(7)
C(10) C(11) C(12) C(7) 0.1(5)
Ru(1) C(15) C(16) C(17) -63.8(2)
Ru(1) C(15) C(16) C(21) 122.0(4)
Ru(1) C(15) C(19) C(18) 60.5(3)
Ru(1) C(15) C(19) C(24) -126.1(4)
C(16) C(15) C(19) Ru(1) -59.2(2)
C(16) C(15) C(19) C(18) 1.3(4)
C(16) C(15) C(19) C(24) 174.7(4)
C(19) C(15) C(16) Ru(1) 61.0(3)
C(19) C(15) C(16) C(17) -2.8(4)
C(19) C(15) C(16) C(21) -177.0(3)
C(20) C(15) C(16) Ru(1) -123.9(3)
C(20) C(15) C(16) C(17) 172.2(3)
C(20) C(15) C(16) C(21) -2.0(6)
C(20) C(15) C(19) Ru(1) 126.2(4)
C(20) C(15) C(19) C(18) -173.3(4)
C(20) C(15) C(19) C(24) 0.1(5)
Ru(1) C(16) C(17) C(18) -62.4(2)
Ru(1) C(16) C(17) C(22) 122.9(4)
C(15) C(16) C(17) Ru(1) 65.6(2)
C(15) C(16) C(17) C(18) 3.2(4)
C(15) C(16) C(17) C(22) -171.5(4)
C(21) C(16) C(17) Ru(1) -120.4(4)
C(21) C(16) C(17) C(18) 177.3(3)
C(21) C(16) C(17) C(22) 2.6(6)
Ru(1) C(17) C(18) C(19) -65.2(3)
Ru(1) C(17) C(18) C(23) 122.5(4)
C(16) C(17) C(18) Ru(1) 62.8(2)
C(16) C(17) C(18) C(19) -2.5(4)
C(16) C(17) C(18) C(23) -174.7(4)
C(22) C(17) C(18) Ru(1) -122.4(4)
C(22) C(17) C(18) C(19) 172.4(4)
C(22) C(17) C(18) C(23) 0.1(5)
Ru(1) C(18) C(19) C(15) -63.3(3)
Ru(1) C(18) C(19) C(24) 123.2(4)
C(17) C(18) C(19) Ru(1) 64.0(2)
C(17) C(18) C(19) C(15) 0.7(4)
C(17) C(18) C(19) C(24) -172.8(4)
C(23) C(18) C(19) Ru(1) -123.6(4)
C(23) C(18) C(19) C(15) 173.1(4)
C(23) C(18) C(19) C(24) -0.5(7)
Ru(2) C(25) C(26) C(27) -60.6(3)
Ru(2) C(25) C(26) C(31) 123.8(4)
Ru(2) C(25) C(29) C(28) 59.8(3)
Ru(2) C(25) C(29) C(34) -124.5(5)
C(26) C(25) C(29) Ru(2) -60.9(3)
C(26) C(25) C(29) C(28) -1.1(5)
C(26) C(25) C(29) C(34) 174.6(4)
C(29) C(25) C(26) Ru(2) 61.3(3)
C(29) C(25) C(26) C(27) 0.6(5)
C(29) C(25) C(26) C(31) -174.9(4)
C(30) C(25) C(26) Ru(2) -128.2(5)
C(30) C(25) C(26) C(27) 171.2(4)
C(30) C(25) C(26) C(31) -4.3(7)
C(30) C(25) C(29) Ru(2) 128.7(5)
C(30) C(25) C(29) C(28) -171.6(4)
C(30) C(25) C(29) C(34) 4.2(8)
Ru(2) C(26) C(27) C(28) -62.8(3)
Ru(2) C(26) C(27) C(32) 122.6(5)
C(25) C(26) C(27) Ru(2) 62.9(3)
C(25) C(26) C(27) C(28) 0.1(4)
C(25) C(26) C(27) C(32) -174.5(4)
C(31) C(26) C(27) Ru(2) -121.7(4)
C(31) C(26) C(27) C(28) 175.5(4)
C(31) C(26) C(27) C(32) 0.9(8)
Ru(2) C(27) C(28) C(29) -64.9(3)
Ru(2) C(27) C(28) C(33) 118.0(5)
C(26) C(27) C(28) Ru(2) 64.1(3)
C(26) C(27) C(28) C(29) -0.8(5)
C(26) C(27) C(28) C(33) -177.9(4)
C(32) C(27) C(28) Ru(2) -121.3(5)
C(32) C(27) C(28) C(29) 173.8(5)
C(32) C(27) C(28) C(33) -3.3(8)
Ru(2) C(28) C(29) C(25) -61.9(3)
Ru(2) C(28) C(29) C(34) 122.5(5)
C(27) C(28) C(29) Ru(2) 63.1(3)
C(27) C(28) C(29) C(25) 1.2(5)
C(27) C(28) C(29) C(34) -174.5(4)
C(33) C(28) C(29) Ru(2) -119.8(5)
C(33) C(28) C(29) C(25) 178.3(4)
C(33) C(28) C(29) C(34) 2.7(8)
